data_4104785
loop_
_publ_author_name
'Jinzhen Lu'
'David R. Turner'
'Lindsay P. Harding'
'Lindsay T. Byrne'
'Murray V. Baker'
'Stuart R. Batten'

_publ_section_title
;
 Octapi Interactions: Self-Assembly of a Pd-Based [2]Catenane Driven by
 Eightfold \p Interactions
;
_journal_name_full 'Journal of the American Chemical Society'
_journal_page_first 10372
_journal_page_last 10373
_journal_paper_doi 10.1021/ja9041912
_journal_volume 131
_journal_year 2009
_chemical_formula_sum 'C180 H168 B8 F32 N24 P8 Pd4'
_chemical_formula_weight 4035.22
_chemical_name_common Final
_chemical_name_systematic
;
 Final
;
_space_group_IT_number 14
_symmetry_cell_setting monoclinic
_symmetry_space_group_name_Hall '-P 2yn'
_symmetry_space_group_name_H-M 'P 1 21/n 1'
_atom_sites_solution_hydrogens geom
_atom_sites_solution_primary direct
_atom_sites_solution_secondary difmap
_audit_creation_method SHELXL-97
_cell_angle_alpha 90.00
_cell_angle_beta 94.8950(10)
_cell_angle_gamma 90.00
_cell_formula_units_Z 4
_cell_length_a 21.7401(5)
_cell_length_b 19.5657(10)
_cell_length_c 54.261(2)
_cell_measurement_reflns_used 44683
_cell_measurement_temperature 123(1)
_cell_measurement_theta_max 25.00
_cell_measurement_theta_min 1.11
_cell_volume 22996.3(15)
_computing_cell_refinement 'DENZO-SMN (Otwinowski & Minor, 1997)'
_computing_data_collection 'Collect (Hooft, 1999)'
_computing_data_reduction 'DENZO-SMN (Otwinowski & Minor, 1997)'
_computing_molecular_graphics 'X-Seed (Barbour, 1999)'
_computing_publication_material 'CIFTAB (Sheldrick, 1997)'
_computing_structure_refinement 'SHELXL-97 (Sheldrick, 1997)'
_computing_structure_solution 'SHELXS-97 (Sheldrick, 1990)'
_diffrn_ambient_temperature 123(1)
_diffrn_measured_fraction_theta_full 0.556
_diffrn_measured_fraction_theta_max 0.556
_diffrn_measurement_device_type 'Nonius KappaCCD'
_diffrn_measurement_method 'phi and omega scans'
_diffrn_radiation_monochromator graphite
_diffrn_radiation_source 'fine-focus sealed tube'
_diffrn_radiation_type MoK\a
_diffrn_radiation_wavelength 0.71073
_diffrn_reflns_av_R_equivalents 0.0715
_diffrn_reflns_av_sigmaI/netI 0.1003
_diffrn_reflns_limit_h_max 20
_diffrn_reflns_limit_h_min -22
_diffrn_reflns_limit_k_max 22
_diffrn_reflns_limit_k_min -17
_diffrn_reflns_limit_l_max 59
_diffrn_reflns_limit_l_min -51
_diffrn_reflns_number 44683
_diffrn_reflns_theta_full 25.00
_diffrn_reflns_theta_max 25.00
_diffrn_reflns_theta_min 1.11
_exptl_absorpt_coefficient_mu 0.436
_exptl_absorpt_correction_T_max 0.9335
_exptl_absorpt_correction_T_min 0.9179
_exptl_absorpt_correction_type empirical
_exptl_absorpt_process_details SORTAV
_exptl_crystal_colour colourless
_exptl_crystal_density_diffrn 1.166
_exptl_crystal_description block
_exptl_crystal_F_000 8192
_exptl_crystal_size_max 0.20
_exptl_crystal_size_mid 0.20
_exptl_crystal_size_min 0.16
_refine_diff_density_max 1.137
_refine_diff_density_min -1.050
_refine_diff_density_rms 0.090
_refine_ls_extinction_method none
_refine_ls_goodness_of_fit_ref 1.053
_refine_ls_hydrogen_treatment constr
_refine_ls_matrix_type full
_refine_ls_number_parameters 2206
_refine_ls_number_reflns 22515
_refine_ls_number_restraints 125
_refine_ls_restrained_S_all 1.052
_refine_ls_R_factor_all 0.1529
_refine_ls_R_factor_gt 0.0946
_refine_ls_shift/su_max 0.000
_refine_ls_shift/su_mean 0.000
_refine_ls_structure_factor_coef Fsqd
_refine_ls_weighting_details 'calc w=1/[\s^2^(Fo^2^)+(0.2000P)^2^+0.0000P] where P=(Fo^2^+2Fc^2^)/3'
_refine_ls_weighting_scheme calc
_refine_ls_wR_factor_gt 0.2524
_refine_ls_wR_factor_ref 0.2846
_reflns_number_gt 10967
_reflns_number_total 22515
_reflns_threshold_expression >2sigma(I)
_cod_data_source_file ja9041912_si_002.cif
_cod_data_source_block C:\Users\Dave\Documents\Xray\Jinzhen\JL3791\Final\SQUEEZED.CIF
_cod_original_cell_volume 22996.1(16)
_cod_database_code 4104785

loop_
_symmetry_equiv_pos_as_xyz
'x, y, z'
'-x+1/2, y+1/2, -z+1/2'
'-x, -y, -z'
'x-1/2, -y-1/2, z-1/2'

loop_
_atom_site_label
_atom_site_type_symbol
_atom_site_fract_x
_atom_site_fract_y
_atom_site_fract_z
_atom_site_U_iso_or_equiv
_atom_site_adp_type
_atom_site_occupancy
_atom_site_symmetry_multiplicity
_atom_site_calc_flag
_atom_site_refinement_flags
Pd1 Pd 1.08088(4) 0.96810(5) 0.099259(18) 0.070 Uani 1 1 d .
P1 P 1.16964(14) 1.00167(19) 0.08350(7) 0.078 Uani 1 1 d .
P2 P 1.06991(14) 1.07299(17) 0.11646(7) 0.073 Uani 1 1 d .
C101 C 1.1713(5) 1.0885(6) 0.0720(2) 0.088 Uani 1 1 d .
H10A H 1.2117 1.0966 0.0653 0.106 Uiso 1 1 calc R
H10B H 1.1388 1.0935 0.0581 0.106 Uiso 1 1 calc R
C102 C 1.1613(5) 1.1441(6) 0.0919(3) 0.097 Uani 1 1 d .
H10C H 1.1729 1.1895 0.0856 0.116 Uiso 1 1 calc R
H10D H 1.1883 1.1343 0.1071 0.116 Uiso 1 1 calc R
C103 C 1.0923(5) 1.1456(7) 0.0982(2) 0.097 Uani 1 1 d .
H10E H 1.0653 1.1469 0.0825 0.116 Uiso 1 1 calc R
H10F H 1.0851 1.1882 0.1073 0.116 Uiso 1 1 calc R
C104 C 1.1840(5) 0.9507(6) 0.0571(3) 0.076 Uani 1 1 d .
C105 C 1.2192(6) 0.8933(7) 0.0610(2) 0.102 Uani 1 1 d .
H105 H 1.2378 0.8836 0.0771 0.123 Uiso 1 1 calc R
C106 C 1.2285(5) 0.8470(7) 0.0407(3) 0.091 Uani 1 1 d .
H106 H 1.2515 0.8060 0.0434 0.109 Uiso 1 1 calc R
C107 C 1.2033(6) 0.8642(7) 0.0180(2) 0.090 Uani 1 1 d .
H107 H 1.2082 0.8337 0.0047 0.108 Uiso 1 1 calc R
C108 C 1.1711(6) 0.9231(6) 0.0133(3) 0.089 Uani 1 1 d .
H108 H 1.1558 0.9360 -0.0030 0.106 Uiso 1 1 calc R
C109 C 1.1628(5) 0.9605(7) 0.0325(3) 0.085 Uani 1 1 d .
H109 H 1.1387 1.0004 0.0292 0.102 Uiso 1 1 calc R
C110 C 1.2325(5) 0.9921(7) 0.1070(2) 0.080 Uani 1 1 d .
C111 C 1.2349(6) 0.9367(7) 0.1224(2) 0.093 Uani 1 1 d .
H111 H 1.2034 0.9029 0.1211 0.111 Uiso 1 1 calc R
C112 C 1.2877(7) 0.9314(8) 0.1407(3) 0.126 Uani 1 1 d .
H112 H 1.2891 0.8946 0.1522 0.152 Uiso 1 1 calc R
C113 C 1.3349(7) 0.9770(10) 0.1421(4) 0.177 Uani 1 1 d .
H113 H 1.3697 0.9703 0.1537 0.212 Uiso 1 1 calc R
C114 C 1.3321(7) 1.0313(9) 0.1273(4) 0.152 Uani 1 1 d .
H114 H 1.3639 1.0646 0.1290 0.183 Uiso 1 1 calc R
C115 C 1.2820(7) 1.0398(8) 0.1091(3) 0.129 Uani 1 1 d .
H115 H 1.2816 1.0777 0.0981 0.154 Uiso 1 1 calc R
C116 C 1.1083(5) 1.0838(7) 0.1454(2) 0.078 Uani 1 1 d .
C117 C 1.1422(6) 1.0302(8) 0.1564(3) 0.109 Uani 1 1 d .
H117 H 1.1459 0.9885 0.1477 0.131 Uiso 1 1 calc R
C118 C 1.1717(6) 1.0373(8) 0.1809(3) 0.112 Uani 1 1 d .
H118 H 1.1913 0.9996 0.1894 0.135 Uiso 1 1 calc R
C119 C 1.1706(6) 1.1027(9) 0.1921(3) 0.113 Uani 1 1 d .
H119 H 1.1944 1.1096 0.2074 0.136 Uiso 1 1 calc R
C120 C 1.1384(7) 1.1544(9) 0.1824(3) 0.130 Uani 1 1 d .
H120 H 1.1368 1.1963 0.1911 0.156 Uiso 1 1 calc R
C121 C 1.1058(6) 1.1465(7) 0.1585(3) 0.098 Uani 1 1 d .
H121 H 1.0823 1.1835 0.1514 0.117 Uiso 1 1 calc R
C122 C 0.9880(5) 1.0876(5) 0.1187(2) 0.072 Uani 1 1 d .
C123 C 0.9658(5) 1.0781(5) 0.1414(3) 0.083 Uani 1 1 d .
H123 H 0.9928 1.0657 0.1554 0.100 Uiso 1 1 calc R
C124 C 0.9044(6) 1.0871(6) 0.1434(3) 0.095 Uani 1 1 d .
H124 H 0.8894 1.0836 0.1593 0.114 Uiso 1 1 calc R
C125 C 0.8647(6) 1.1003(6) 0.1243(3) 0.106 Uani 1 1 d .
H125 H 0.8220 1.1042 0.1266 0.127 Uiso 1 1 calc R
C126 C 0.8844(5) 1.1086(5) 0.1009(3) 0.100 Uani 1 1 d .
H126 H 0.8557 1.1186 0.0872 0.120 Uiso 1 1 calc R
C127 C 0.9466(6) 1.1022(5) 0.0979(2) 0.073 Uani 1 1 d .
H127 H 0.9613 1.1077 0.0820 0.088 Uiso 1 1 calc R
Pd2 Pd 0.67422(4) 0.40920(4) 0.103560(18) 0.060 Uani 1 1 d .
P3 P 0.57485(13) 0.38277(14) 0.10907(6) 0.059 Uani 1 1 d .
P4 P 0.68540(13) 0.30343(15) 0.08659(6) 0.063 Uani 1 1 d .
C201 C 0.5336(4) 0.3454(5) 0.08241(18) 0.056 Uani 1 1 d .
H20A H 0.4894 0.3416 0.0854 0.067 Uiso 1 1 calc R
H20B H 0.5367 0.3760 0.0680 0.067 Uiso 1 1 calc R
C202 C 0.5577(4) 0.2753(5) 0.0763(2) 0.073 Uani 1 1 d .
H20C H 0.5276 0.2528 0.0641 0.087 Uiso 1 1 calc R
H20D H 0.5613 0.2470 0.0914 0.087 Uiso 1 1 calc R
C203 C 0.6223(4) 0.2784(5) 0.0653(2) 0.057 Uani 1 1 d .
H20E H 0.6194 0.3109 0.0513 0.069 Uiso 1 1 calc R
H20F H 0.6314 0.2328 0.0586 0.069 Uiso 1 1 calc R
C204 C 0.5303(5) 0.4547(5) 0.1158(2) 0.057 Uani 1 1 d .
C205 C 0.5285(5) 0.4792(5) 0.1403(2) 0.069 Uani 1 1 d .
H205 H 0.5514 0.4562 0.1535 0.083 Uiso 1 1 calc R
C206 C 0.4943(5) 0.5355(6) 0.1454(2) 0.074 Uani 1 1 d .
H206 H 0.4916 0.5489 0.1621 0.088 Uiso 1 1 calc R
C207 C 0.4639(5) 0.5730(6) 0.1267(3) 0.092 Uani 1 1 d .
H207 H 0.4413 0.6128 0.1302 0.110 Uiso 1 1 calc R
C208 C 0.4670(5) 0.5503(5) 0.1014(2) 0.071 Uani 1 1 d .
H208 H 0.4462 0.5752 0.0881 0.085 Uiso 1 1 calc R
C209 C 0.4992(4) 0.4944(5) 0.0968(2) 0.057 Uani 1 1 d .
H209 H 0.5015 0.4807 0.0801 0.069 Uiso 1 1 calc R
C210 C 0.5693(5) 0.3245(5) 0.1350(2) 0.066 Uani 1 1 d .
C211 C 0.5173(6) 0.2767(6) 0.1344(2) 0.087 Uani 1 1 d .
H211 H 0.4860 0.2753 0.1211 0.104 Uiso 1 1 calc R
C212 C 0.5175(6) 0.2325(6) 0.1552(3) 0.105 Uani 1 1 d .
H212 H 0.4842 0.2012 0.1559 0.126 Uiso 1 1 calc R
C213 C 0.5624(6) 0.2324(8) 0.1744(3) 0.128 Uani 1 1 d .
H213 H 0.5621 0.2013 0.1878 0.153 Uiso 1 1 calc R
C214 C 0.6070(5) 0.2787(8) 0.1730(3) 0.117 Uani 1 1 d .
H214 H 0.6384 0.2792 0.1863 0.140 Uiso 1 1 calc R
C215 C 0.6125(6) 0.3246(6) 0.1550(2) 0.071 Uani 1 1 d .
H215 H 0.6455 0.3565 0.1561 0.086 Uiso 1 1 calc R
C216 C 0.6960(5) 0.2380(5) 0.1107(2) 0.055 Uani 1 1 d .
C217 C 0.7299(5) 0.2535(5) 0.1299(2) 0.077 Uani 1 1 d .
H217 H 0.7466 0.2984 0.1312 0.092 Uiso 1 1 calc R
C218 C 0.7446(5) 0.2056(7) 0.1502(3) 0.096 Uani 1 1 d .
H218 H 0.7712 0.2161 0.1645 0.115 Uiso 1 1 calc R
C219 C 0.7142(6) 0.1409(6) 0.1461(3) 0.088 Uani 1 1 d .
H219 H 0.7201 0.1071 0.1587 0.106 Uiso 1 1 calc R
C220 C 0.6773(6) 0.1251(6) 0.1251(3) 0.081 Uani 1 1 d .
H220 H 0.6585 0.0815 0.1228 0.097 Uiso 1 1 calc R
C221 C 0.6693(5) 0.1737(5) 0.1084(2) 0.065 Uani 1 1 d .
H221 H 0.6436 0.1641 0.0937 0.078 Uiso 1 1 calc R
C222 C 0.7526(5) 0.2980(5) 0.0688(2) 0.055 Uani 1 1 d .
C223 C 0.8071(5) 0.2692(5) 0.0782(2) 0.068 Uani 1 1 d .
H223 H 0.8107 0.2528 0.0947 0.082 Uiso 1 1 calc R
C224 C 0.8577(5) 0.2632(6) 0.0638(2) 0.078 Uani 1 1 d .
H224 H 0.8945 0.2413 0.0703 0.094 Uiso 1 1 calc R
C225 C 0.8532(5) 0.2896(6) 0.0404(2) 0.084 Uani 1 1 d .
H225 H 0.8878 0.2877 0.0308 0.100 Uiso 1 1 calc R
C226 C 0.7963(5) 0.3203(5) 0.0301(2) 0.075 Uani 1 1 d .
H226 H 0.7922 0.3380 0.0138 0.090 Uiso 1 1 calc R
C227 C 0.7471(5) 0.3229(5) 0.0453(2) 0.075 Uani 1 1 d .
H227 H 0.7090 0.3426 0.0389 0.090 Uiso 1 1 calc R
Pd3 Pd 0.74432(4) 0.74153(4) 0.041227(18) 0.063 Uani 1 1 d .
P5 P 0.84375(13) 0.76734(14) 0.03497(6) 0.060 Uani 1 1 d .
P6 P 0.71506(13) 0.77014(15) 0.00101(7) 0.066 Uani 1 1 d .
C301 C 0.8681(5) 0.7387(6) 0.0058(2) 0.070 Uani 1 1 d .
H30A H 0.9121 0.7511 0.0051 0.084 Uiso 1 1 calc R
H30B H 0.8654 0.6882 0.0053 0.084 Uiso 1 1 calc R
C302 C 0.8313(5) 0.7673(5) -0.0177(2) 0.069 Uani 1 1 d .
H30C H 0.8315 0.8179 -0.0168 0.083 Uiso 1 1 calc R
H30D H 0.8527 0.7540 -0.0324 0.083 Uiso 1 1 calc R
C303 C 0.7671(5) 0.7434(5) -0.0211(2) 0.068 Uani 1 1 d .
H30E H 0.7677 0.6929 -0.0212 0.081 Uiso 1 1 calc R
H30F H 0.7496 0.7584 -0.0377 0.081 Uiso 1 1 calc R
C304 C 0.8989(4) 0.7306(6) 0.0587(2) 0.055 Uani 1 1 d .
C305 C 0.9133(5) 0.7663(6) 0.0804(2) 0.066 Uani 1 1 d .
H305 H 0.8983 0.8113 0.0824 0.079 Uiso 1 1 calc R
C306 C 0.9488(5) 0.7363(6) 0.0985(3) 0.077 Uani 1 1 d .
H306 H 0.9576 0.7613 0.1134 0.092 Uiso 1 1 calc R
C307 C 0.9725(5) 0.6743(7) 0.0972(3) 0.093 Uani 1 1 d .
H307 H 0.9979 0.6568 0.1109 0.112 Uiso 1 1 calc R
C308 C 0.9606(5) 0.6336(6) 0.0758(3) 0.085 Uani 1 1 d .
H308 H 0.9773 0.5890 0.0744 0.102 Uiso 1 1 calc R
C309 C 0.9226(4) 0.6638(5) 0.0567(2) 0.068 Uani 1 1 d .
H309 H 0.9123 0.6385 0.0420 0.082 Uiso 1 1 calc R
C310 C 0.8592(5) 0.8575(5) 0.0378(2) 0.070 Uani 1 1 d .
C311 C 0.9055(5) 0.8876(5) 0.0242(2) 0.074 Uani 1 1 d .
H311 H 0.9285 0.8608 0.0137 0.089 Uiso 1 1 calc R
C312 C 0.9161(5) 0.9584(6) 0.0269(3) 0.091 Uani 1 1 d .
H312 H 0.9448 0.9811 0.0175 0.110 Uiso 1 1 calc R
C313 C 0.8839(5) 0.9939(5) 0.0436(2) 0.067 Uani 1 1 d .
H313 H 0.8938 1.0406 0.0465 0.081 Uiso 1 1 calc R
C314 C 0.8387(5) 0.9656(6) 0.0560(2) 0.069 Uani 1 1 d .
H314 H 0.8168 0.9922 0.0670 0.083 Uiso 1 1 calc R
C315 C 0.8252(4) 0.8970(5) 0.0522(2) 0.055 Uani 1 1 d .
H315 H 0.7916 0.8772 0.0597 0.066 Uiso 1 1 calc R
C316 C 0.7020(5) 0.8599(5) -0.0038(2) 0.062 Uani 1 1 d .
C317 C 0.6937(5) 0.9011(5) 0.0157(3) 0.085 Uani 1 1 d .
H317 H 0.6993 0.8826 0.0320 0.103 Uiso 1 1 calc R
C318 C 0.6780(6) 0.9671(8) 0.0129(4) 0.145 Uani 1 1 d .
H318 H 0.6710 0.9943 0.0269 0.174 Uiso 1 1 calc R
C319 C 0.6719(6) 0.9960(8) -0.0112(4) 0.158 Uani 1 1 d .
H319 H 0.6623 1.0431 -0.0133 0.190 Uiso 1 1 calc R
C320 C 0.6799(5) 0.9564(7) -0.0312(3) 0.104 Uani 1 1 d .
H320 H 0.6751 0.9745 -0.0475 0.125 Uiso 1 1 calc R
C321 C 0.6958(5) 0.8858(6) -0.0268(2) 0.082 Uani 1 1 d .
H321 H 0.7020 0.8570 -0.0404 0.098 Uiso 1 1 calc R
C322 C 0.6409(5) 0.7345(5) -0.0077(2) 0.062 Uani 1 1 d .
C323 C 0.5877(4) 0.7706(6) -0.0057(2) 0.066 Uani 1 1 d .
H323 H 0.5903 0.8172 -0.0008 0.079 Uiso 1 1 calc R
C324 C 0.5305(5) 0.7412(5) -0.0106(2) 0.067 Uani 1 1 d .
H324 H 0.4948 0.7675 -0.0081 0.080 Uiso 1 1 calc R
C325 C 0.5231(5) 0.6729(5) -0.0193(2) 0.067 Uani 1 1 d .
H325 H 0.4834 0.6530 -0.0227 0.081 Uiso 1 1 calc R
C326 C 0.5791(5) 0.6352(5) -0.02276(18) 0.061 Uani 1 1 d .
H326 H 0.5768 0.5891 -0.0282 0.073 Uiso 1 1 calc R
C327 C 0.6373(5) 0.6673(6) -0.0179(2) 0.068 Uani 1 1 d U
H327 H 0.6739 0.6442 -0.0215 0.082 Uiso 1 1 calc R
Pd4 Pd 0.38946(5) 0.37129(8) 0.21068(2) 0.127 Uani 1 1 d .
P7 P 0.41082(19) 0.3477(4) 0.25106(9) 0.170 Uani 1 1 d .
P8 P 0.30905(19) 0.2964(3) 0.20953(9) 0.141 Uani 1 1 d .
C401 C 0.3457(8) 0.3408(12) 0.2693(4) 0.224 Uani 1 1 d .
H40A H 0.3616 0.3321 0.2866 0.269 Uiso 1 1 calc R
H40B H 0.3245 0.3856 0.2689 0.269 Uiso 1 1 calc R
C402 C 0.3031(8) 0.2922(14) 0.2626(4) 0.242 Uani 1 1 d .
H40C H 0.2735 0.2902 0.2755 0.290 Uiso 1 1 calc R
H40D H 0.3244 0.2475 0.2626 0.290 Uiso 1 1 calc R
C403 C 0.2640(7) 0.3014(11) 0.2360(3) 0.188 Uani 1 1 d .
H40E H 0.2431 0.3464 0.2357 0.225 Uiso 1 1 calc R
H40F H 0.2316 0.2658 0.2343 0.225 Uiso 1 1 calc R
C404 C 0.4603(5) 0.4131(7) 0.2657(2) 0.155 Uani 1 1 d G
C405 C 0.4367(4) 0.4719(8) 0.2757(2) 0.297 Uani 1 1 d G
H405 H 0.3934 0.4792 0.2748 0.356 Uiso 1 1 calc R
C406 C 0.4766(6) 0.5202(6) 0.2871(2) 0.194 Uani 1 1 d G
H406 H 0.4606 0.5604 0.2939 0.232 Uiso 1 1 calc R
C407 C 0.5400(6) 0.5095(7) 0.2884(2) 0.247 Uani 1 1 d G
H407 H 0.5673 0.5425 0.2962 0.297 Uiso 1 1 calc R
C408 C 0.5636(4) 0.4506(8) 0.2784(2) 0.241 Uani 1 1 d G
H408 H 0.6069 0.4434 0.2793 0.289 Uiso 1 1 calc R
C409 C 0.5237(6) 0.4024(6) 0.2670(2) 0.216 Uani 1 1 d G
H409 H 0.5398 0.3622 0.2602 0.259 Uiso 1 1 calc R
C410 C 0.4520(5) 0.2722(6) 0.2575(3) 0.233 Uani 1 1 d G
C411 C 0.4546(6) 0.2438(9) 0.2811(2) 0.346 Uani 1 1 d G
H411 H 0.4371 0.2674 0.2941 0.416 Uiso 1 1 calc R
C412 C 0.4830(7) 0.1808(9) 0.2856(3) 0.400 Uani 1 1 d G
H412 H 0.4848 0.1614 0.3017 0.481 Uiso 1 1 calc R
C413 C 0.5086(5) 0.1462(6) 0.2666(4) 0.341 Uani 1 1 d G
H413 H 0.5280 0.1032 0.2697 0.410 Uiso 1 1 calc R
C414 C 0.5060(5) 0.1747(7) 0.2430(3) 0.216 Uani 1 1 d G
H414 H 0.5236 0.1510 0.2300 0.259 Uiso 1 1 calc R
C415 C 0.4777(5) 0.2376(8) 0.2385(2) 0.203 Uani 1 1 d G
H415 H 0.4759 0.2571 0.2224 0.244 Uiso 1 1 calc R
C416 C 0.3352(5) 0.2127(5) 0.2072(2) 0.153 Uani 1 1 d G
C417 C 0.3791(5) 0.1994(6) 0.1906(2) 0.261 Uani 1 1 d G
H417 H 0.3933 0.2352 0.1807 0.313 Uiso 1 1 calc R
C418 C 0.4022(5) 0.1336(6) 0.1885(2) 0.206 Uani 1 1 d G
H418 H 0.4322 0.1245 0.1772 0.248 Uiso 1 1 calc R
C419 C 0.3815(5) 0.0812(5) 0.2030(2) 0.244 Uani 1 1 d G
H419 H 0.3973 0.0362 0.2016 0.292 Uiso 1 1 calc R
C420 C 0.3376(5) 0.0945(6) 0.2195(2) 0.189 Uani 1 1 d G
H420 H 0.3234 0.0587 0.2294 0.226 Uiso 1 1 calc R
C421 C 0.3145(4) 0.1603(7) 0.22164(18) 0.178 Uani 1 1 d G
H421 H 0.2845 0.1695 0.2330 0.214 Uiso 1 1 calc R
C422 C 0.2536(3) 0.3099(5) 0.18221(17) 0.112 Uani 1 1 d G
C423 C 0.2568(3) 0.2736(4) 0.1603(2) 0.143 Uani 1 1 d G
H423 H 0.2882 0.2403 0.1590 0.171 Uiso 1 1 calc R
C424 C 0.2140(4) 0.2860(5) 0.14031(18) 0.191 Uani 1 1 d G
H424 H 0.2161 0.2612 0.1254 0.230 Uiso 1 1 calc R
C425 C 0.1680(3) 0.3347(6) 0.14218(17) 0.172 Uani 1 1 d G
H425 H 0.1388 0.3432 0.1285 0.206 Uiso 1 1 calc R
C426 C 0.1649(3) 0.3710(4) 0.1641(2) 0.239 Uani 1 1 d G
H426 H 0.1335 0.4042 0.1653 0.287 Uiso 1 1 calc R
C427 C 0.2077(3) 0.3586(5) 0.18408(17) 0.270 Uani 1 1 d G
H427 H 0.2056 0.3833 0.1990 0.325 Uiso 1 1 calc R
N101 N 1.0823(3) 0.8766(4) 0.08040(19) 0.075 Uani 1 1 d G
C151 C 1.0588(3) 0.8645(4) 0.05698(19) 0.073 Uani 1 1 d G
H151 H 1.0406 0.9029 0.0485 0.088 Uiso 1 1 calc R
C152 C 1.0574(5) 0.8053(6) 0.0436(2) 0.065 Uani 1 1 d .
H152 H 1.0418 0.8035 0.0267 0.078 Uiso 1 1 calc R
C153 C 1.0799(5) 0.7481(7) 0.0563(3) 0.078 Uani 1 1 d .
C154 C 1.1023(5) 0.7562(6) 0.0812(3) 0.082 Uani 1 1 d .
H154 H 1.1188 0.7177 0.0901 0.098 Uiso 1 1 calc R
C155 C 1.1009(5) 0.8171(7) 0.0928(2) 0.076 Uani 1 1 d .
H155 H 1.1131 0.8194 0.1100 0.091 Uiso 1 1 calc R
N102 N 1.0627(4) 0.5974(6) 0.0156(2) 0.091 Uani 1 1 d .
N103 N 1.0934(4) 0.5720(6) 0.0364(2) 0.082 Uani 1 1 d .
C156 C 1.0529(5) 0.6619(7) 0.0201(2) 0.075 Uani 1 1 d .
H156 H 1.0301 0.6918 0.0089 0.090 Uiso 1 1 calc R
C157 C 1.0800(5) 0.6812(7) 0.0432(3) 0.078 Uani 1 1 d .
C158 C 1.1055(5) 0.6201(6) 0.0535(2) 0.080 Uani 1 1 d .
H158 H 1.1270 0.6144 0.0694 0.096 Uiso 1 1 calc R
C159 C 1.1180(6) 0.5045(6) 0.0373(3) 0.106 Uani 1 1 d .
H15A H 1.1383 0.4954 0.0540 0.127 Uiso 1 1 calc R
H15B H 1.1495 0.5003 0.0252 0.127 Uiso 1 1 calc R
C160 C 1.0630(5) 0.4483(6) 0.0308(3) 0.098 Uani 1 1 d .
H16A H 1.0369 0.4620 0.0158 0.118 Uiso 1 1 calc R
H16B H 1.0808 0.4027 0.0280 0.118 Uiso 1 1 calc R
N104 N 1.0264(4) 0.4471(5) 0.0526(2) 0.079 Uani 1 1 d .
N105 N 1.0522(5) 0.4294(9) 0.0744(3) 0.185 Uani 1 1 d .
C161 C 0.9656(5) 0.4533(4) 0.0521(2) 0.069 Uani 1 1 d .
H161 H 0.9375 0.4608 0.0380 0.083 Uiso 1 1 calc R
C162 C 0.9507(6) 0.4464(6) 0.0769(2) 0.074 Uani 1 1 d .
C163 C 1.0058(6) 0.4294(9) 0.0895(3) 0.164 Uani 1 1 d .
H163 H 1.0109 0.4190 0.1067 0.197 Uiso 1 1 calc R
N106 N 0.7639(3) 0.4363(4) 0.09744(16) 0.046 Uani 1 1 d .
C164 C 0.8132(5) 0.4264(5) 0.1131(2) 0.063 Uani 1 1 d U
H164 H 0.8063 0.4149 0.1296 0.076 Uiso 1 1 calc R
C165 C 0.8721(5) 0.4313(5) 0.1076(2) 0.067 Uani 1 1 d .
H165 H 0.9052 0.4236 0.1199 0.080 Uiso 1 1 calc R
C166 C 0.8832(6) 0.4483(5) 0.0830(2) 0.074 Uani 1 1 d .
C167 C 0.8350(5) 0.4642(5) 0.0663(2) 0.067 Uani 1 1 d .
H167 H 0.8406 0.4796 0.0500 0.080 Uiso 1 1 calc R
C168 C 0.7762(5) 0.4560(5) 0.0750(3) 0.080 Uani 1 1 d .
H168 H 0.7417 0.4657 0.0636 0.096 Uiso 1 1 calc R
N201 N 1.0050(4) 0.9358(5) 0.11649(19) 0.067 Uani 1 1 d .
C251 C 0.9479(5) 0.9357(5) 0.1067(2) 0.063 Uani 1 1 d .
H251 H 0.9407 0.9473 0.0897 0.076 Uiso 1 1 calc R
C252 C 0.8967(5) 0.9195(6) 0.1196(2) 0.079 Uani 1 1 d .
H252 H 0.8566 0.9219 0.1112 0.095 Uiso 1 1 calc R
C253 C 0.9033(6) 0.9002(5) 0.1441(2) 0.074 Uani 1 1 d .
C254 C 0.9662(5) 0.8908(6) 0.1547(2) 0.072 Uani 1 1 d .
H254 H 0.9756 0.8728 0.1709 0.086 Uiso 1 1 calc R
C255 C 1.0115(5) 0.9099(6) 0.1399(3) 0.088 Uani 1 1 d .
H255 H 1.0528 0.9042 0.1468 0.105 Uiso 1 1 calc R
N203 N 0.7551(3) 0.8910(4) 0.17200(18) 0.136 Uani 1 1 d G
N202 N 0.7939(4) 0.8486(4) 0.18786(14) 0.143 Uani 1 1 d G
C256 C 0.8529(3) 0.8464(4) 0.17852(17) 0.130 Uani 1 1 d G
H256 H 0.8878 0.8217 0.1855 0.156 Uiso 1 1 calc R
C257 C 0.8506(3) 0.8874(4) 0.15688(16) 0.081 Uani 1 1 d G
C258 C 0.7902(4) 0.9150(4) 0.15285(16) 0.105 Uani 1 1 d G
H258 H 0.7757 0.9444 0.1397 0.127 Uiso 1 1 calc R
C259 C 0.6956(6) 0.9139(7) 0.1781(3) 0.169 Uani 1 1 d .
H25A H 0.6731 0.9348 0.1634 0.203 Uiso 1 1 calc R
H25B H 0.7006 0.9489 0.1913 0.203 Uiso 1 1 calc R
C260 C 0.6584(7) 0.8521(7) 0.1871(3) 0.145 Uani 1 1 d .
H26A H 0.6821 0.8293 0.2011 0.174 Uiso 1 1 calc R
H26B H 0.6188 0.8683 0.1927 0.174 Uiso 1 1 calc R
N204 N 0.6463(5) 0.8030(7) 0.1662(3) 0.120 Uani 1 1 d .
N205 N 0.6147(6) 0.8201(5) 0.1459(3) 0.124 Uani 1 1 d .
C261 C 0.6604(5) 0.7379(6) 0.1664(3) 0.092 Uani 1 1 d .
H261 H 0.6799 0.7138 0.1801 0.111 Uiso 1 1 calc R
C262 C 0.6422(5) 0.7098(6) 0.1435(3) 0.079 Uani 1 1 d .
C263 C 0.6151(6) 0.7638(6) 0.1314(3) 0.093 Uani 1 1 d .
H263 H 0.5982 0.7623 0.1147 0.112 Uiso 1 1 calc R
N206 N 0.6656(4) 0.5090(4) 0.11784(19) 0.061 Uani 1 1 d .
C264 C 0.6414(4) 0.5584(5) 0.10190(19) 0.049 Uani 1 1 d .
H264 H 0.6304 0.5477 0.0850 0.058 Uiso 1 1 calc R
C265 C 0.6334(5) 0.6227(6) 0.1105(2) 0.074 Uani 1 1 d .
H265 H 0.6177 0.6570 0.0993 0.089 Uiso 1 1 calc R
C266 C 0.6478(5) 0.6404(6) 0.1356(2) 0.064 Uani 1 1 d .
C267 C 0.6731(5) 0.5903(6) 0.1512(2) 0.068 Uani 1 1 d .
H267 H 0.6853 0.6009 0.1680 0.081 Uiso 1 1 calc R
C268 C 0.6812(5) 0.5231(6) 0.1424(2) 0.073 Uani 1 1 d .
H268 H 0.6973 0.4882 0.1533 0.087 Uiso 1 1 calc R
N301 N 0.7693(3) 0.7126(4) 0.07780(17) 0.057 Uani 1 1 d .
C351 C 0.7652(5) 0.7540(6) 0.0990(3) 0.084 Uani 1 1 d .
H351 H 0.7506 0.7995 0.0967 0.101 Uiso 1 1 calc R
C352 C 0.7812(5) 0.7321(6) 0.1224(2) 0.076 Uani 1 1 d .
H352 H 0.7756 0.7620 0.1359 0.091 Uiso 1 1 calc R
C353 C 0.8048(5) 0.6692(6) 0.1273(3) 0.068 Uani 1 1 d .
C354 C 0.8095(5) 0.6262(6) 0.1057(3) 0.083 Uani 1 1 d .
H354 H 0.8257 0.5813 0.1078 0.100 Uiso 1 1 calc R
C355 C 0.7900(5) 0.6498(6) 0.0812(2) 0.073 Uani 1 1 d .
H355 H 0.7921 0.6202 0.0674 0.088 Uiso 1 1 calc R
N302 N 0.8663(6) 0.5794(6) 0.1788(4) 0.184 Uani 1 1 d .
N303 N 0.8352(6) 0.6319(8) 0.1887(3) 0.156 Uani 1 1 d .
C356 C 0.8631(11) 0.5864(11) 0.1525(4) 0.206 Uani 1 1 d .
H356 H 0.8818 0.5602 0.1404 0.248 Uiso 1 1 calc R
C357 C 0.8238(6) 0.6437(7) 0.1499(3) 0.086 Uani 1 1 d .
C358 C 0.8089(7) 0.6793(8) 0.1711(3) 0.125 Uani 1 1 d .
H358 H 0.7880 0.7214 0.1730 0.150 Uiso 1 1 calc R
C359 C 0.8322(8) 0.6357(9) 0.2165(4) 0.192 Uani 1 1 d .
H35A H 0.8114 0.6788 0.2205 0.231 Uiso 1 1 calc R
H35B H 0.8748 0.6375 0.2245 0.231 Uiso 1 1 calc R
C360 C 0.7962(4) 0.5724(10) 0.2282(3) 0.204 Uani 1 1 d D
H36A H 0.8140 0.5287 0.2230 0.245 Uiso 1 1 calc R
H36B H 0.8016 0.5749 0.2465 0.245 Uiso 1 1 calc R
N304 N 0.7333(4) 0.5746(7) 0.22026(16) 0.151 Uani 1 1 d GD
N305 N 0.7012(6) 0.6369(5) 0.22325(17) 0.158 Uani 1 1 d G
C361 C 0.6369(5) 0.6224(6) 0.22112(19) 0.177 Uani 1 1 d G
H361 H 0.6047 0.6547 0.2224 0.213 Uiso 1 1 calc R
C362 C 0.6293(4) 0.5512(7) 0.21681(19) 0.180 Uani 1 1 d G
C363 C 0.6889(6) 0.5217(5) 0.21627(18) 0.139 Uani 1 1 d G
H363 H 0.6975 0.4747 0.2137 0.167 Uiso 1 1 calc R
N306 N 0.4670(4) 0.4296(5) 0.20964(11) 0.271 Uani 1 1 d G
C364 C 0.4644(3) 0.4975(5) 0.21706(12) 0.158 Uani 1 1 d G
H364 H 0.4263 0.5167 0.2209 0.189 Uiso 1 1 calc R
C365 C 0.5176(4) 0.5372(4) 0.21880(10) 0.175 Uani 1 1 d G
H365 H 0.5159 0.5836 0.2239 0.210 Uiso 1 1 calc R
C366 C 0.5734(3) 0.5091(5) 0.21313(9) 0.154 Uani 1 1 d G
C367 C 0.5760(4) 0.4412(4) 0.20571(13) 0.121 Uani 1 1 d G
H367 H 0.6142 0.4220 0.2018 0.145 Uiso 1 1 calc R
C368 C 0.5228(5) 0.4015(3) 0.20397(12) 0.212 Uani 1 1 d G
H368 H 0.5246 0.3551 0.1989 0.255 Uiso 1 1 calc R
N401 N 0.6536(3) 0.7176(3) 0.04771(10) 0.048 Uani 1 1 d G
C451 C 0.6149(3) 0.7609(3) 0.05753(11) 0.071 Uani 1 1 d G
H451 H 0.6305 0.8043 0.0628 0.086 Uiso 1 1 calc R
C452 C 0.5543(4) 0.7466(5) 0.0604(2) 0.066 Uani 1 1 d .
H452 H 0.5303 0.7785 0.0687 0.080 Uiso 1 1 calc R
C453 C 0.5281(4) 0.6880(5) 0.05165(19) 0.051 Uani 1 1 d .
C454 C 0.5698(4) 0.6386(5) 0.0424(2) 0.057 Uani 1 1 d .
H454 H 0.5559 0.5943 0.0375 0.069 Uiso 1 1 calc R
C455 C 0.6310(4) 0.6580(5) 0.04108(19) 0.052 Uani 1 1 d .
H455 H 0.6583 0.6255 0.0349 0.063 Uiso 1 1 calc R
N402 N 0.3611(4) 0.6770(4) 0.05762(17) 0.068 Uani 1 1 d .
N403 N 0.3699(4) 0.6266(4) 0.04100(17) 0.065 Uani 1 1 d .
C456 C 0.4177(5) 0.7040(5) 0.0629(2) 0.070 Uani 1 1 d .
H456 H 0.4250 0.7424 0.0735 0.084 Uiso 1 1 calc R
C457 C 0.4645(5) 0.6711(5) 0.0517(2) 0.058 Uani 1 1 d .
C458 C 0.4290(5) 0.6207(5) 0.0360(2) 0.060 Uani 1 1 d .
H458 H 0.4450 0.5901 0.0245 0.072 Uiso 1 1 calc R
C459 C 0.3181(4) 0.5887(5) 0.0286(2) 0.067 Uani 1 1 d .
H45A H 0.2965 0.6187 0.0159 0.080 Uiso 1 1 calc R
H45B H 0.3347 0.5493 0.0198 0.080 Uiso 1 1 calc R
C460 C 0.2733(6) 0.5636(6) 0.0448(3) 0.102 Uani 1 1 d .
H46A H 0.2412 0.5374 0.0349 0.122 Uiso 1 1 calc R
H46B H 0.2530 0.6032 0.0521 0.122 Uiso 1 1 calc R
N404 N 0.2999(3) 0.5198(3) 0.06506(16) 0.070 Uani 1 1 d G
N405 N 0.3323(3) 0.4607(4) 0.05817(14) 0.116 Uani 1 1 d G
C463 C 0.3515(3) 0.4240(4) 0.08005(19) 0.099 Uani 1 1 d G
H463 H 0.3741 0.3824 0.0809 0.118 Uiso 1 1 calc R
C462 C 0.3311(4) 0.4604(5) 0.10047(13) 0.128 Uani 1 1 d G
C461 C 0.2992(4) 0.5196(4) 0.09121(17) 0.135 Uani 1 1 d G
H461 H 0.2807 0.5532 0.1008 0.162 Uiso 1 1 calc R
N406 N 0.3686(5) 0.4008(6) 0.1738(2) 0.100 Uani 1 1 d .
C464 C 0.3922(6) 0.3653(7) 0.1569(3) 0.094 Uani 1 1 d .
H464 H 0.4184 0.3273 0.1610 0.113 Uiso 1 1 calc R
C465 C 0.3788(5) 0.3836(6) 0.1342(3) 0.100 Uani 1 1 d .
H465 H 0.3926 0.3559 0.1214 0.120 Uiso 1 1 calc R
C466 C 0.3447(7) 0.4426(8) 0.1276(3) 0.103 Uani 1 1 d .
C467 C 0.3154(8) 0.4791(8) 0.1429(3) 0.132 Uani 1 1 d U
H467 H 0.2869 0.5147 0.1385 0.158 Uiso 1 1 calc R
C468 C 0.3327(7) 0.4576(9) 0.1663(4) 0.166 Uani 1 1 d .
H468 H 0.3185 0.4846 0.1792 0.199 Uiso 1 1 calc R
B1 B 1.0096(4) 0.8580(5) -0.02494(16) 0.091 Uani 1 1 d D
F11 F 1.0267(3) 0.8979(3) -0.00649(11) 0.088 Uani 1 1 d D
F12 F 0.9922(3) 0.7938(3) -0.01769(12) 0.120 Uani 1 1 d D
F13 F 1.0534(3) 0.8474(3) -0.04105(11) 0.099 Uani 1 1 d D
F14 F 0.9628(3) 0.8885(4) -0.03870(14) 0.172 Uani 1 1 d D
B2 B 1.3591(6) 1.2166(7) 0.0959(3) 0.072 Uani 1 1 d .
F21 F 1.3671(4) 1.2085(5) 0.1211(2) 0.179 Uani 1 1 d .
F22 F 1.3051(4) 1.2133(6) 0.08583(19) 0.185 Uani 1 1 d .
F23 F 1.3852(6) 1.1526(6) 0.0866(2) 0.219 Uani 1 1 d .
F24 F 1.3965(4) 1.2603(4) 0.08677(17) 0.139 Uani 1 1 d .
B3 B 0.2099(6) 0.4480(8) -0.0101(3) 0.073 Uani 1 1 d .
F31 F 0.1443(3) 0.4438(3) -0.01710(12) 0.071 Uani 1 1 d .
F32 F 0.2266(3) 0.5140(3) -0.01109(12) 0.078 Uani 1 1 d .
F33 F 0.2377(3) 0.4077(4) -0.02789(14) 0.102 Uani 1 1 d .
F34 F 0.2205(3) 0.4203(3) 0.01278(13) 0.077 Uani 1 1 d .
B4 B 0.2731(5) 0.5242(7) 0.2363(2) 0.139 Uani 1 1 d D
F41 F 0.2698(6) 0.4994(7) 0.2584(2) 0.295 Uani 1 1 d D
F42 F 0.2750(7) 0.5946(6) 0.2359(3) 0.330 Uani 1 1 d D
F43 F 0.3233(5) 0.5032(7) 0.2249(2) 0.285 Uani 1 1 d D
F44 F 0.2244(6) 0.5010(11) 0.2217(3) 0.578 Uani 1 1 d D
B5 B 0.6002(6) 0.4605(7) 0.0301(3) 0.063 Uani 1 1 d .
F51 F 0.5422(3) 0.4695(3) 0.03623(13) 0.080 Uani 1 1 d .
F52 F 0.6139(3) 0.5086(3) 0.01309(12) 0.089 Uani 1 1 d .
F53 F 0.6380(3) 0.4729(4) 0.05124(15) 0.107 Uani 1 1 d .
F54 F 0.6129(2) 0.3966(3) 0.02237(11) 0.062 Uani 1 1 d .
B6 B 0.6898(5) 0.9580(5) 0.0933(2) 0.262 Uani 1 1 d D
F61 F 0.6635(4) 1.0008(3) 0.07748(13) 0.160 Uani 1 1 d D
F62 F 0.6654(4) 0.9594(4) 0.11593(14) 0.180 Uani 1 1 d D
F63 F 0.7517(3) 0.9676(9) 0.0984(2) 0.447 Uani 1 1 d D
F64 F 0.6852(8) 0.8948(4) 0.0835(2) 0.355 Uani 1 1 d D
B7 B 1.1489(5) 0.7834(5) 0.1622(2) 0.113 Uani 1 1 d DU
F71 F 1.1762(4) 0.7549(5) 0.18170(14) 0.201 Uani 1 1 d D
F72 F 1.0887(4) 0.7621(6) 0.1570(3) 0.346 Uani 1 1 d D
F73 F 1.1460(4) 0.8530(4) 0.1632(2) 0.236 Uani 1 1 d D
F74 F 1.1821(6) 0.7705(7) 0.14285(17) 0.319 Uani 1 1 d D
B8 B 0.7813(5) 0.3718(5) 0.1896(2) 0.200 Uani 1 1 d D
F81 F 0.8123(3) 0.4109(4) 0.20547(14) 0.154 Uani 1 1 d D
F82 F 0.7221(4) 0.3946(5) 0.1833(3) 0.303 Uani 1 1 d D
F83 F 0.7750(5) 0.3059(4) 0.19721(18) 0.228 Uani 1 1 d D
F84 F 0.8127(6) 0.3666(7) 0.16932(17) 0.334 Uani 1 1 d D

loop_
_atom_site_aniso_label
_atom_site_aniso_U_11
_atom_site_aniso_U_22
_atom_site_aniso_U_33
_atom_site_aniso_U_23
_atom_site_aniso_U_13
_atom_site_aniso_U_12
Pd1 0.041 0.106 0.063 -0.004 0.005 -0.004
P1 0.043 0.123 0.069 0.001 0.005 -0.004
P2 0.045 0.113 0.059 -0.004 0.000 -0.011
C101 0.053 0.103 0.103 0.043 -0.017 -0.017
C102 0.057 0.115 0.122 0.001 0.029 -0.027
C103 0.071 0.168 0.051 0.003 0.009 -0.040
C104 0.030 0.096 0.106 -0.003 0.028 0.022
C105 0.087 0.173 0.050 -0.004 0.025 -0.064
C106 0.072 0.131 0.074 -0.019 0.031 0.014
C107 0.096 0.161 0.009 -0.008 -0.012 0.004
C108 0.089 0.106 0.073 -0.011 0.022 0.006
C109 0.045 0.137 0.068 0.018 -0.018 0.007
C110 0.030 0.135 0.075 0.004 -0.003 -0.007
C111 0.088 0.142 0.046 0.015 -0.005 -0.018
C112 0.107 0.221 0.045 0.040 -0.029 0.067
C113 0.078 0.235 0.203 0.051 -0.072 -0.106
C114 0.094 0.180 0.170 0.027 -0.063 -0.016
C115 0.094 0.165 0.122 -0.013 -0.018 -0.042
C116 0.042 0.116 0.074 -0.008 -0.002 0.001
C117 0.053 0.182 0.095 -0.009 0.019 -0.016
C118 0.096 0.145 0.103 0.029 0.046 0.026
C119 0.081 0.172 0.081 -0.016 -0.026 0.018
C120 0.111 0.158 0.123 -0.051 0.028 -0.037
C121 0.074 0.121 0.101 0.011 0.025 -0.014
C122 0.075 0.103 0.044 -0.009 0.043 0.015
C123 0.043 0.092 0.114 -0.008 -0.002 -0.010
C124 0.100 0.128 0.052 -0.022 -0.030 -0.004
C125 0.079 0.094 0.160 -0.030 0.096 0.005
C126 0.014 0.081 0.198 -0.009 -0.033 0.020
C127 0.097 0.085 0.033 0.010 -0.021 -0.005
Pd2 0.042 0.070 0.068 -0.001 0.011 -0.005
P3 0.043 0.064 0.069 0.000 0.010 -0.004
P4 0.044 0.075 0.073 0.001 0.017 0.001
C201 0.052 0.083 0.035 -0.009 0.009 0.006
C202 0.042 0.055 0.126 -0.001 0.038 -0.007
C203 0.042 0.049 0.081 -0.018 -0.001 -0.002
C204 0.060 0.061 0.048 0.014 0.000 -0.011
C205 0.072 0.087 0.047 -0.006 0.001 0.017
C206 0.087 0.089 0.045 -0.004 0.004 0.011
C207 0.051 0.108 0.124 0.019 0.048 0.011
C208 0.057 0.081 0.077 0.013 0.022 0.004
C209 0.035 0.073 0.067 -0.025 0.028 -0.010
C210 0.031 0.100 0.070 0.009 0.022 -0.012
C211 0.078 0.122 0.065 0.031 0.034 0.045
C212 0.080 0.080 0.164 0.044 0.070 0.008
C213 0.062 0.174 0.150 0.099 0.023 0.033
C214 0.031 0.167 0.154 0.003 0.017 0.014
C215 0.072 0.102 0.043 0.011 0.023 0.004
C216 0.033 0.090 0.039 0.008 -0.016 -0.021
C217 0.075 0.056 0.101 0.039 0.014 0.033
C218 0.040 0.114 0.133 -0.014 0.004 -0.002
C219 0.072 0.111 0.088 0.017 0.042 0.010
C220 0.092 0.052 0.101 0.012 0.013 -0.016
C221 0.040 0.079 0.079 0.002 0.018 -0.008
C222 0.048 0.077 0.041 0.001 0.017 -0.018
C223 0.054 0.061 0.087 0.017 -0.010 0.017
C224 0.039 0.110 0.091 -0.010 0.039 -0.014
C225 0.070 0.110 0.077 0.014 0.037 -0.009
C226 0.076 0.081 0.065 0.017 -0.015 0.008
C227 0.055 0.089 0.088 -0.015 0.047 -0.002
Pd3 0.039 0.073 0.079 -0.010 0.013 -0.010
P5 0.044 0.060 0.077 -0.003 0.007 -0.009
P6 0.038 0.070 0.090 -0.005 0.011 -0.007
C301 0.050 0.088 0.073 0.005 0.016 -0.005
C302 0.059 0.076 0.074 0.008 0.020 -0.017
C303 0.058 0.069 0.076 -0.007 0.007 -0.006
C304 0.015 0.111 0.040 -0.004 0.006 -0.020
C305 0.049 0.082 0.062 -0.005 -0.016 0.004
C306 0.053 0.065 0.110 -0.015 -0.003 0.001
C307 0.052 0.120 0.105 -0.030 -0.015 -0.024
C308 0.042 0.063 0.144 0.039 -0.027 0.018
C309 0.038 0.070 0.100 -0.021 0.026 0.005
C310 0.042 0.087 0.080 -0.002 0.003 -0.032
C311 0.035 0.057 0.127 0.000 -0.005 -0.002
C312 0.040 0.116 0.119 0.015 0.013 -0.021
C313 0.061 0.064 0.077 -0.013 0.008 -0.001
C314 0.059 0.087 0.060 0.014 -0.008 -0.007
C315 0.041 0.062 0.058 -0.010 -0.011 0.003
C316 0.051 0.054 0.081 -0.010 0.006 0.021
C317 0.043 0.053 0.153 0.005 -0.033 0.019
C318 0.079 0.114 0.229 -0.033 -0.060 -0.018
C319 0.032 0.099 0.350 -0.066 0.058 -0.008
C320 0.060 0.111 0.141 0.062 0.014 0.014
C321 0.096 0.092 0.061 0.014 0.029 0.014
C322 0.051 0.063 0.073 -0.016 0.005 -0.040
C323 0.028 0.082 0.087 0.006 0.007 -0.002
C324 0.045 0.077 0.075 -0.010 -0.017 0.023
C325 0.056 0.068 0.076 -0.014 -0.006 0.008
C326 0.087 0.067 0.029 -0.002 0.008 0.005
C327 0.031 0.090 0.083 0.012 0.000 -0.016
Pd4 0.075 0.228 0.081 0.032 0.022 0.033
P7 0.065 0.361 0.088 0.061 0.027 0.032
P8 0.070 0.257 0.099 0.052 0.036 0.026
C401 0.089 0.329 0.263 0.010 0.056 -0.069
C402 0.100 0.479 0.153 0.184 0.053 0.077
C403 0.065 0.338 0.165 0.031 0.036 -0.001
C404 0.121 0.275 0.076 0.045 0.041 0.014
C405 0.144 0.734 0.012 0.039 -0.001 0.148
C406 0.137 0.416 0.025 -0.052 -0.012 0.025
C407 0.121 0.456 0.170 -0.055 0.037 0.107
C408 0.085 0.573 0.060 0.149 -0.029 0.012
C409 0.037 0.484 0.130 0.060 0.026 0.024
C410 0.043 0.441 0.213 0.265 0.004 0.055
C411 0.089 0.599 0.361 0.278 0.068 0.018
C412 0.303 0.542 0.382 0.347 0.177 0.094
C413 0.087 0.467 0.472 0.300 0.034 0.054
C414 0.080 0.276 0.291 0.146 0.005 0.034
C415 0.101 0.273 0.241 0.068 0.037 0.082
C416 0.059 0.306 0.101 0.057 0.048 0.028
C417 0.150 0.175 0.478 0.121 0.147 0.046
C418 0.152 0.253 0.231 0.083 0.115 -0.011
C419 0.133 0.241 0.354 0.221 0.002 -0.030
C420 0.091 0.323 0.157 0.062 0.040 -0.071
C421 0.146 0.250 0.147 0.035 0.066 -0.067
C422 0.049 0.127 0.159 0.017 0.000 0.017
C423 0.112 0.118 0.202 0.009 0.035 -0.004
C424 0.148 0.168 0.255 0.066 -0.001 -0.015
C425 0.183 0.291 0.042 0.007 0.011 -0.067
C426 0.151 0.397 0.154 0.035 -0.078 0.122
C427 0.104 0.624 0.074 0.065 -0.046 0.059
N101 0.037 0.093 0.090 0.002 -0.018 0.008
C151 0.016 0.128 0.072 0.022 -0.014 -0.012
C152 0.042 0.088 0.065 -0.009 0.000 -0.006
C153 0.040 0.123 0.072 -0.029 0.011 -0.003
C154 0.054 0.099 0.094 0.004 0.022 0.000
C155 0.049 0.148 0.030 -0.020 0.000 -0.012
N102 0.052 0.121 0.102 -0.023 0.011 0.004
N103 0.035 0.129 0.081 -0.006 0.003 -0.021
C156 0.021 0.132 0.070 -0.006 -0.006 -0.006
C157 0.033 0.110 0.093 0.009 0.022 -0.017
C158 0.053 0.119 0.075 -0.016 0.044 -0.021
C159 0.086 0.082 0.160 -0.022 0.065 0.001
C160 0.059 0.083 0.155 -0.012 0.026 0.004
N104 0.043 0.127 0.070 0.022 0.015 0.009
N105 0.020 0.357 0.182 0.072 0.031 0.018
C161 0.035 0.047 0.122 -0.004 -0.005 -0.011
C162 0.078 0.093 0.057 -0.003 0.038 -0.013
C163 0.031 0.305 0.150 0.094 -0.027 -0.013
N106 0.022 0.055 0.059 0.008 -0.001 0.001
C164 0.031 0.082 0.079 -0.001 0.019 -0.007
C165 0.039 0.084 0.076 0.001 -0.008 0.006
C166 0.097 0.074 0.059 -0.007 0.043 -0.023
C167 0.054 0.082 0.062 0.024 -0.012 0.008
C168 0.043 0.075 0.119 0.019 -0.005 0.000
N201 0.039 0.112 0.048 -0.010 -0.001 0.009
C251 0.054 0.081 0.056 -0.008 0.011 0.006
C252 0.062 0.102 0.072 -0.010 -0.007 -0.009
C253 0.111 0.072 0.044 -0.007 0.030 -0.028
C254 0.046 0.108 0.060 -0.014 -0.003 -0.007
C255 0.034 0.103 0.128 -0.008 0.017 -0.008
N203 0.068 0.160 0.191 -0.108 0.081 -0.077
N202 0.095 0.161 0.179 -0.100 0.046 -0.053
C256 0.049 0.156 0.194 -0.072 0.064 -0.046
C257 0.087 0.103 0.056 -0.007 0.023 -0.047
C258 0.081 0.078 0.162 -0.063 0.040 -0.039
C259 0.085 0.160 0.279 -0.150 0.112 -0.083
C260 0.136 0.151 0.163 -0.122 0.100 -0.104
N204 0.089 0.116 0.162 -0.035 0.047 -0.025
N205 0.143 0.065 0.178 -0.035 0.096 -0.028
C261 0.064 0.077 0.139 -0.038 0.029 -0.013
C262 0.066 0.066 0.111 -0.012 0.045 -0.022
C263 0.141 0.072 0.070 -0.038 0.023 -0.024
N206 0.035 0.088 0.060 0.001 -0.001 -0.018
C264 0.056 0.078 0.010 0.002 -0.009 0.016
C265 0.062 0.085 0.077 -0.024 0.022 -0.011
C266 0.038 0.084 0.070 0.016 0.011 -0.015
C267 0.079 0.090 0.032 -0.022 -0.007 -0.026
C268 0.051 0.100 0.067 0.020 0.004 -0.015
N301 0.037 0.061 0.073 0.011 0.008 -0.007
C351 0.048 0.095 0.111 -0.033 0.017 -0.026
C352 0.072 0.097 0.056 -0.013 -0.001 -0.021
C353 0.041 0.085 0.076 0.001 -0.013 -0.012
C354 0.036 0.072 0.146 -0.012 0.035 -0.025
C355 0.048 0.090 0.081 -0.030 -0.002 -0.029
N302 0.135 0.112 0.310 -0.080 0.054 -0.023
N303 0.098 0.214 0.164 -0.112 0.063 -0.049
C356 0.347 0.222 0.038 -0.006 -0.053 -0.067
C357 0.069 0.091 0.093 0.004 -0.020 0.006
C358 0.096 0.107 0.167 0.011 -0.014 -0.024
C359 0.145 0.198 0.234 -0.076 0.013 0.003
C360 0.234 0.288 0.087 0.074 -0.006 -0.131
N304 0.135 0.289 0.027 0.004 -0.006 0.096
N305 0.181 0.284 0.009 -0.001 -0.001 0.026
C361 0.127 0.266 0.140 -0.039 0.020 0.026
C362 0.184 0.345 0.012 0.025 0.019 0.192
C363 0.188 0.153 0.069 -0.023 -0.027 -0.051
N306 0.546 0.083 0.136 0.015 -0.247 -0.017
C364 0.045 0.344 0.088 0.091 0.028 -0.001
C365 0.150 0.354 0.026 0.021 0.030 0.185
C366 0.122 0.284 0.052 -0.011 -0.019 -0.122
C367 0.132 0.154 0.081 -0.003 0.041 -0.018
C368 0.242 0.233 0.158 0.091 -0.007 0.096
N401 0.031 0.049 0.064 -0.021 0.001 -0.015
C451 0.051 0.093 0.072 -0.039 0.018 -0.007
C452 0.038 0.063 0.099 -0.011 0.013 -0.021
C453 0.036 0.059 0.057 -0.007 -0.001 0.007
C454 0.028 0.063 0.080 -0.011 -0.007 -0.011
C455 0.026 0.080 0.048 -0.024 -0.008 0.008
N402 0.038 0.091 0.077 -0.019 0.014 -0.018
N403 0.048 0.085 0.063 -0.010 0.013 -0.003
C456 0.054 0.083 0.070 -0.017 -0.012 -0.022
C457 0.036 0.074 0.066 -0.017 0.014 0.008
C458 0.046 0.089 0.045 -0.013 0.007 -0.005
C459 0.034 0.093 0.071 -0.008 -0.003 -0.036
C460 0.088 0.077 0.139 0.018 0.004 -0.025
N404 0.034 0.073 0.103 -0.007 0.007 0.000
N405 0.067 0.119 0.160 -0.023 -0.010 -0.039
C463 0.065 0.141 0.090 0.046 0.005 0.010
C462 0.038 0.085 0.262 -0.105 0.016 -0.035
C461 0.146 0.140 0.130 -0.092 0.079 -0.106
N406 0.074 0.176 0.050 0.011 0.007 0.029
C464 0.104 0.139 0.040 0.044 0.003 0.018
C465 0.050 0.078 0.174 0.000 0.021 -0.003
C466 0.106 0.156 0.043 0.011 -0.004 -0.030
C467 0.136 0.151 0.107 0.016 -0.004 0.026
C468 0.138 0.227 0.127 -0.010 -0.023 0.117
B1 0.060 0.154 0.060 -0.017 0.005 -0.006
F11 0.086 0.098 0.082 0.003 0.018 -0.016
F12 0.138 0.133 0.091 -0.011 0.027 -0.075
F13 0.102 0.078 0.126 -0.003 0.061 -0.011
F14 0.113 0.274 0.115 -0.060 -0.063 0.062
B2 0.039 0.070 0.110 -0.024 0.009 -0.033
F21 0.152 0.212 0.171 -0.027 0.010 -0.062
F22 0.090 0.288 0.174 0.100 -0.003 -0.040
F23 0.221 0.218 0.209 0.039 -0.024 -0.013
F24 0.138 0.146 0.136 -0.002 0.020 -0.048
B3 0.035 0.115 0.067 -0.004 -0.004 0.010
F31 0.061 0.070 0.084 -0.006 0.013 -0.001
F32 0.078 0.068 0.087 -0.001 0.004 -0.007
F33 0.061 0.143 0.104 -0.033 0.016 0.009
F34 0.072 0.077 0.081 -0.006 -0.009 0.013
B4 0.059 0.274 0.077 -0.001 -0.030 0.061
F41 0.244 0.409 0.244 -0.032 0.089 0.145
F42 0.296 0.453 0.259 0.062 0.139 0.190
F43 0.200 0.488 0.174 -0.052 0.066 0.082
F44 0.339 0.945 0.450 -0.328 0.023 -0.217
B5 0.046 0.079 0.065 0.001 0.019 -0.005
F51 0.062 0.070 0.111 -0.022 0.026 -0.010
F52 0.114 0.070 0.089 0.001 0.035 0.019
F53 0.068 0.132 0.119 -0.047 -0.007 0.011
F54 0.068 0.064 0.055 -0.011 0.009 0.004
B6 0.329 0.340 0.109 -0.088 -0.033 0.319
F61 0.200 0.112 0.182 -0.015 0.097 -0.019
F62 0.154 0.124 0.283 0.029 0.143 0.009
F63 0.111 1.037 0.194 -0.141 0.016 0.065
F64 0.611 0.065 0.386 -0.010 0.016 0.029
B7 0.112 0.129 0.096 -0.009 -0.009 0.012
F71 0.262 0.290 0.046 0.039 -0.008 0.149
F72 0.165 0.334 0.520 0.267 -0.078 -0.017
F73 0.146 0.204 0.345 0.073 -0.049 0.026
F74 0.278 0.508 0.172 -0.049 0.020 0.131
B8 0.181 0.252 0.185 -0.145 0.117 -0.174
F81 0.131 0.227 0.100 -0.021 -0.006 -0.031
F82 0.205 0.265 0.409 -0.122 -0.143 0.057
F83 0.342 0.173 0.170 -0.005 0.029 -0.010
F84 0.344 0.438 0.220 -0.046 0.028 -0.230

loop_
_atom_type_symbol
_atom_type_description
_atom_type_scat_dispersion_real
_atom_type_scat_dispersion_imag
_atom_type_scat_source
C C 0.0033 0.0016 'International Tables Vol C Tables 4.2.6.8 and 6.1.1.4'
H H 0.0000 0.0000 'International Tables Vol C Tables 4.2.6.8 and 6.1.1.4'
N N 0.0061 0.0033 'International Tables Vol C Tables 4.2.6.8 and 6.1.1.4'
P P 0.1023 0.0942 'International Tables Vol C Tables 4.2.6.8 and 6.1.1.4'
Pd Pd -0.9988 1.0072 'International Tables Vol C Tables 4.2.6.8 and 6.1.1.4'
B B 0.0013 0.0007 'International Tables Vol C Tables 4.2.6.8 and 6.1.1.4'
F F 0.0171 0.0103 'International Tables Vol C Tables 4.2.6.8 and 6.1.1.4'

loop_
_geom_angle_atom_site_label_1
_geom_angle_atom_site_label_2
_geom_angle_atom_site_label_3
_geom_angle
N201 Pd1 N101 90.3(3)
N201 Pd1 P1 174.9(3)
N101 Pd1 P1 90.87(16)
N201 Pd1 P2 88.5(3)
N101 Pd1 P2 172.9(3)
P1 Pd1 P2 90.90(12)
C104 P1 C110 109.6(6)
C104 P1 C101 103.6(6)
C110 P1 C101 107.8(6)
C104 P1 Pd1 110.5(4)
C110 P1 Pd1 108.7(4)
C101 P1 Pd1 116.3(4)
C116 P2 C122 108.7(5)
C116 P2 C103 105.6(6)
C122 P2 C103 102.8(6)
C116 P2 Pd1 115.1(5)
C122 P2 Pd1 107.9(4)
C103 P2 Pd1 115.9(4)
C102 C101 P1 114.0(9)
C102 C101 H10A 108.8
P1 C101 H10A 108.8
C102 C101 H10B 108.8
P1 C101 H10B 108.8
H10A C101 H10B 107.7
C101 C102 C103 110.9(10)
C101 C102 H10C 109.5
C103 C102 H10C 109.5
C101 C102 H10D 109.5
C103 C102 H10D 109.5
H10C C102 H10D 108.1
C102 C103 P2 114.1(9)
C102 C103 H10E 108.7
P2 C103 H10E 108.7
C102 C103 H10F 108.7
P2 C103 H10F 108.7
H10E C103 H10F 107.6
C105 C104 C109 113.4(12)
C105 C104 P1 117.8(11)
C109 C104 P1 128.8(10)
C104 C105 C106 120.4(14)
C104 C105 H105 119.8
C106 C105 H105 119.8
C107 C106 C105 117.7(14)
C107 C106 H106 121.1
C105 C106 H106 121.1
C106 C107 C108 123.2(13)
C106 C107 H107 118.4
C108 C107 H107 118.4
C109 C108 C107 115.3(15)
C109 C108 H108 122.3
C107 C108 H108 122.3
C108 C109 C104 129.7(14)
C108 C109 H109 115.1
C104 C109 H109 115.1
C111 C110 C115 118.9(13)
C111 C110 P1 120.2(10)
C115 C110 P1 120.9(11)
C110 C111 C112 117.4(13)
C110 C111 H111 121.3
C112 C111 H111 121.3
C113 C112 C111 122.6(15)
C113 C112 H112 118.7
C111 C112 H112 118.7
C114 C113 C112 119.7(17)
C114 C113 H113 120.1
C112 C113 H113 120.1
C113 C114 C115 120.6(17)
C113 C114 H114 119.7
C115 C114 H114 119.7
C114 C115 C110 120.7(16)
C114 C115 H115 119.7
C110 C115 H115 119.7
C117 C116 C121 118.3(14)
C117 C116 P2 119.9(12)
C121 C116 P2 121.8(11)
C116 C117 C118 120.5(15)
C116 C117 H117 119.8
C118 C117 H117 119.8
C119 C118 C117 117.5(14)
C119 C118 H118 121.2
C117 C118 H118 121.2
C120 C119 C118 123.6(17)
C120 C119 H119 118.2
C118 C119 H119 118.2
C119 C120 C121 118.9(15)
C119 C120 H120 120.5
C121 C120 H120 120.5
C116 C121 C120 120.8(14)
C116 C121 H121 119.6
C120 C121 H121 119.6
C123 C122 C127 119.6(11)
C123 C122 P2 117.4(11)
C127 C122 P2 122.7(8)
C124 C123 C122 118.4(13)
C124 C123 H123 120.8
C122 C123 H123 120.8
C125 C124 C123 123.1(14)
C125 C124 H124 118.5
C123 C124 H124 118.5
C124 C125 C126 120.8(13)
C124 C125 H125 119.6
C126 C125 H125 119.6
C127 C126 C125 118.7(13)
C127 C126 H126 120.6
C125 C126 H126 120.6
C126 C127 C122 119.3(12)
C126 C127 H127 120.4
C122 C127 H127 120.4
N106 Pd2 N206 86.3(3)
N106 Pd2 P3 177.7(2)
N206 Pd2 P3 92.7(2)
N106 Pd2 P4 91.9(2)
N206 Pd2 P4 177.4(3)
P3 Pd2 P4 88.97(10)
C204 P3 C201 104.3(5)
C204 P3 C210 105.4(5)
C201 P3 C210 107.8(5)
C204 P3 Pd2 113.1(3)
C201 P3 Pd2 113.8(3)
C210 P3 Pd2 111.8(4)
C203 P4 C222 104.4(5)
C203 P4 C216 108.3(5)
C222 P4 C216 106.2(5)
C203 P4 Pd2 114.0(3)
C222 P4 Pd2 112.6(3)
C216 P4 Pd2 110.9(4)
C202 C201 P3 112.9(8)
C202 C201 H20A 109.0
P3 C201 H20A 109.0
C202 C201 H20B 109.0
P3 C201 H20B 109.0
H20A C201 H20B 107.8
C201 C202 C203 112.6(7)
C201 C202 H20C 109.1
C203 C202 H20C 109.1
C201 C202 H20D 109.1
C203 C202 H20D 109.1
H20C C202 H20D 107.8
C202 C203 P4 115.3(7)
C202 C203 H20E 108.4
P4 C203 H20E 108.4
C202 C203 H20F 108.4
P4 C203 H20F 108.4
H20E C203 H20F 107.5
C209 C204 C205 116.6(10)
C209 C204 P3 121.5(9)
C205 C204 P3 121.6(9)
C206 C205 C204 121.2(11)
C206 C205 H205 119.4
C204 C205 H205 119.4
C205 C206 C207 121.1(12)
C205 C206 H206 119.4
C207 C206 H206 119.4
C206 C207 C208 118.5(12)
C206 C207 H207 120.7
C208 C207 H207 120.7
C209 C208 C207 119.6(12)
C209 C208 H208 120.2
C207 C208 H208 120.2
C208 C209 C204 122.7(11)
C208 C209 H209 118.6
C204 C209 H209 118.6
C215 C210 C211 119.4(10)
C215 C210 P3 121.6(8)
C211 C210 P3 118.9(9)
C212 C211 C210 114.9(12)
C212 C211 H211 122.5
C210 C211 H211 122.5
C213 C212 C211 123.9(13)
C213 C212 H212 118.0
C211 C212 H212 118.0
C214 C213 C212 115.6(13)
C214 C213 H213 122.2
C212 C213 H213 122.2
C213 C214 C215 127.5(16)
C213 C214 H214 116.3
C215 C214 H214 116.3
C214 C215 C210 118.6(13)
C214 C215 H215 120.7
C210 C215 H215 120.7
C217 C216 C221 120.3(11)
C217 C216 P4 116.8(9)
C221 C216 P4 122.8(9)
C216 C217 C218 123.0(12)
C216 C217 H217 118.5
C218 C217 H217 118.5
C219 C218 C217 112.3(13)
C219 C218 H218 123.8
C217 C218 H218 123.8
C220 C219 C218 123.8(12)
C220 C219 H219 118.1
C218 C219 H219 118.1
C221 C220 C219 116.3(12)
C221 C220 H220 121.8
C219 C220 H220 121.8
C220 C221 C216 124.2(13)
C220 C221 H221 117.9
C216 C221 H221 117.9
C227 C222 C223 119.9(10)
C227 C222 P4 117.7(8)
C223 C222 P4 122.3(9)
C222 C223 C224 121.4(12)
C222 C223 H223 119.3
C224 C223 H223 119.3
C225 C224 C223 119.1(12)
C225 C224 H224 120.4
C223 C224 H224 120.4
C224 C225 C226 120.4(11)
C224 C225 H225 119.8
C226 C225 H225 119.8
C227 C226 C225 117.4(12)
C227 C226 H226 121.3
C225 C226 H226 121.3
C222 C227 C226 121.7(11)
C222 C227 H227 119.2
C226 C227 H227 119.2
N401 Pd3 N301 87.2(2)
N401 Pd3 P5 178.86(18)
N301 Pd3 P5 91.7(2)
N401 Pd3 P6 91.48(16)
N301 Pd3 P6 178.2(2)
P5 Pd3 P6 89.65(11)
C310 P5 C301 108.3(5)
C310 P5 C304 102.6(5)
C301 P5 C304 105.8(5)
C310 P5 Pd3 112.2(4)
C301 P5 Pd3 114.6(4)
C304 P5 Pd3 112.5(3)
C322 P6 C316 102.4(5)
C322 P6 C303 108.4(5)
C316 P6 C303 106.7(5)
C322 P6 Pd3 109.2(4)
C316 P6 Pd3 114.0(4)
C303 P6 Pd3 115.2(4)
C302 C301 P5 116.2(8)
C302 C301 H30A 108.2
P5 C301 H30A 108.2
C302 C301 H30B 108.2
P5 C301 H30B 108.2
H30A C301 H30B 107.4
C303 C302 C301 113.9(9)
C303 C302 H30C 108.8
C301 C302 H30C 108.8
C303 C302 H30D 108.8
C301 C302 H30D 108.8
H30C C302 H30D 107.7
C302 C303 P6 118.1(8)
C302 C303 H30E 107.8
P6 C303 H30E 107.8
C302 C303 H30F 107.8
P6 C303 H30F 107.8
H30E C303 H30F 107.1
C305 C304 C309 118.2(11)
C305 C304 P5 119.3(9)
C309 C304 P5 122.2(9)
C306 C305 C304 118.8(12)
C306 C305 H305 120.6
C304 C305 H305 120.6
C307 C306 C305 124.8(14)
C307 C306 H306 117.6
C305 C306 H306 117.6
C306 C307 C308 120.8(14)
C306 C307 H307 119.6
C308 C307 H307 119.6
C309 C308 C307 115.2(11)
C309 C308 H308 122.4
C307 C308 H308 122.4
C308 C309 C304 122.2(12)
C308 C309 H309 118.9
C304 C309 H309 118.9
C315 C310 C311 120.3(10)
C315 C310 P5 120.0(8)
C311 C310 P5 119.7(9)
C312 C311 C310 118.0(11)
C312 C311 H311 121.0
C310 C311 H311 121.0
C313 C312 C311 118.4(11)
C313 C312 H312 120.8
C311 C312 H312 120.8
C314 C313 C312 123.4(11)
C314 C313 H313 118.3
C312 C313 H313 118.3
C313 C314 C315 118.3(11)
C313 C314 H314 120.8
C315 C314 H314 120.8
C310 C315 C314 121.2(10)
C310 C315 H315 119.4
C314 C315 H315 119.4
C321 C316 C317 119.4(11)
C321 C316 P6 120.7(9)
C317 C316 P6 119.7(10)
C318 C317 C316 122.1(15)
C318 C317 H317 118.9
C316 C317 H317 118.9
C317 C318 C319 119.4(18)
C317 C318 H318 120.3
C319 C318 H318 120.3
C320 C319 C318 120.1(16)
C320 C319 H319 119.9
C318 C319 H319 119.9
C319 C320 C321 117.4(15)
C319 C320 H320 121.3
C321 C320 H320 121.3
C316 C321 C320 121.6(12)
C316 C321 H321 119.2
C320 C321 H321 119.2
C323 C322 C327 119.2(9)
C323 C322 P6 121.9(8)
C327 C322 P6 118.8(8)
C322 C323 C324 121.7(10)
C322 C323 H323 119.1
C324 C323 H323 119.1
C323 C324 C325 122.2(10)
C323 C324 H324 118.9
C325 C324 H324 118.9
C324 C325 C326 116.6(10)
C324 C325 H325 121.7
C326 C325 H325 121.7
C327 C326 C325 119.9(10)
C327 C326 H326 120.1
C325 C326 H326 120.1
C326 C327 C322 119.9(10)
C326 C327 H327 120.0
C322 C327 H327 120.0
N306 Pd4 N406 86.1(3)
N306 Pd4 P7 92.3(2)
N406 Pd4 P7 175.8(4)
N306 Pd4 P8 173.2(3)
N406 Pd4 P8 92.7(3)
P7 Pd4 P8 89.4(2)
C410 P7 C401 103.9(9)
C410 P7 C404 103.5(7)
C401 P7 C404 106.1(8)
C410 P7 Pd4 115.4(6)
C401 P7 Pd4 116.4(8)
C404 P7 Pd4 110.3(5)
C416 P8 C403 108.2(8)
C416 P8 C422 105.7(6)
C403 P8 C422 105.6(7)
C416 P8 Pd4 110.6(4)
C403 P8 Pd4 114.2(7)
C422 P8 Pd4 112.1(3)
C402 C401 P7 117.2(18)
C402 C401 H40A 108.0
P7 C401 H40A 108.0
C402 C401 H40B 108.0
P7 C401 H40B 108.0
H40A C401 H40B 107.2
C401 C402 C403 117.0(18)
C401 C402 H40C 108.1
C403 C402 H40C 108.1
C401 C402 H40D 108.1
C403 C402 H40D 108.1
H40C C402 H40D 107.3
C402 C403 P8 115.0(10)
C402 C403 H40E 108.5
P8 C403 H40E 108.5
C402 C403 H40F 108.5
P8 C403 H40F 108.5
H40E C403 H40F 107.5
C405 C404 C409 120.0
C405 C404 P7 122.2(9)
C409 C404 P7 117.8(9)
C406 C405 C404 120.0
C406 C405 H405 120.0
C404 C405 H405 120.0
C407 C406 C405 120.0
C407 C406 H406 120.0
C405 C406 H406 120.0
C406 C407 C408 120.0
C406 C407 H407 120.0
C408 C407 H407 120.0
C409 C408 C407 120.0
C409 C408 H408 120.0
C407 C408 H408 120.0
C408 C409 C404 120.0
C408 C409 H409 120.0
C404 C409 H409 120.0
C411 C410 C415 120.0
C411 C410 P7 120.2(10)
C415 C410 P7 119.6(10)
C410 C411 C412 120.0
C410 C411 H411 120.0
C412 C411 H411 120.0
C413 C412 C411 120.0
C413 C412 H412 120.0
C411 C412 H412 120.0
C412 C413 C414 120.0
C412 C413 H413 120.0
C414 C413 H413 120.0
C415 C414 C413 120.0
C415 C414 H414 120.0
C413 C414 H414 120.0
C414 C415 C410 120.0
C414 C415 H415 120.0
C410 C415 H415 120.0
C417 C416 C421 120.0
C417 C416 P8 118.1(7)
C421 C416 P8 121.9(7)
C418 C417 C416 120.0
C418 C417 H417 120.0
C416 C417 H417 120.0
C417 C418 C419 120.0
C417 C418 H418 120.0
C419 C418 H418 120.0
C420 C419 C418 120.0
C420 C419 H419 120.0
C418 C419 H419 120.0
C419 C420 C421 120.0
C419 C420 H420 120.0
C421 C420 H420 120.0
C420 C421 C416 120.0
C420 C421 H421 120.0
C416 C421 H421 120.0
C423 C422 C427 120.0
C423 C422 P8 122.4(7)
C427 C422 P8 117.6(7)
C424 C423 C422 120.0
C424 C423 H423 120.0
C422 C423 H423 120.0
C423 C424 C425 120.0
C423 C424 H424 120.0
C425 C424 H424 120.0
C424 C425 C426 120.0
C424 C425 H425 120.0
C426 C425 H425 120.0
C427 C426 C425 120.0
C427 C426 H426 120.0
C425 C426 H426 120.0
C426 C427 C422 120.0
C426 C427 H427 120.0
C422 C427 H427 120.0
C151 N101 C155 112.3(8)
C151 N101 Pd1 126.8(5)
C155 N101 Pd1 120.3(9)
N101 C151 C152 129.7(9)
N101 C151 H151 115.2
C152 C151 H151 115.2
C151 C152 C153 115.6(12)
C151 C152 H152 122.2
C153 C152 H152 122.2
C152 C153 C154 117.8(12)
C152 C153 C157 119.3(14)
C154 C153 C157 122.9(14)
C155 C154 C153 121.8(13)
C155 C154 H154 119.1
C153 C154 H154 119.1
C154 C155 N101 122.3(12)
C154 C155 H155 118.9
N101 C155 H155 118.9
C156 N102 N103 106.1(12)
C158 N103 N102 112.1(12)
C158 N103 C159 125.5(13)
N102 N103 C159 121.6(12)
N102 C156 C157 111.4(13)
N102 C156 H156 124.3
C157 C156 H156 124.3
C156 C157 C158 104.4(12)
C156 C157 C153 130.6(14)
C158 C157 C153 124.8(14)
N103 C158 C157 105.8(14)
N103 C158 H158 127.1
C157 C158 H158 127.1
N103 C159 C160 110.5(10)
N103 C159 H15A 109.6
C160 C159 H15A 109.6
N103 C159 H15B 109.6
C160 C159 H15B 109.6
H15A C159 H15B 108.1
N104 C160 C159 105.7(10)
N104 C160 H16A 110.6
C159 C160 H16A 110.6
N104 C160 H16B 110.6
C159 C160 H16B 110.6
H16A C160 H16B 108.7
N105 N104 C161 112.9(10)
N105 N104 C160 120.5(10)
C161 N104 C160 125.9(12)
N104 N105 C163 105.3(11)
N104 C161 C162 106.3(11)
N104 C161 H161 126.8
C162 C161 H161 126.8
C163 C162 C161 103.7(11)
C163 C162 C166 135.5(13)
C161 C162 C166 120.0(12)
N105 C163 C162 111.2(15)
N105 C163 H163 124.4
C162 C163 H163 124.4
C164 N106 C168 114.5(9)
C164 N106 Pd2 125.5(7)
C168 N106 Pd2 119.2(8)
N106 C164 C165 125.8(11)
N106 C164 H164 117.1
C165 C164 H164 117.1
C164 C165 C166 117.8(11)
C164 C165 H165 121.1
C166 C165 H165 121.1
C167 C166 C165 119.9(11)
C167 C166 C162 124.0(11)
C165 C166 C162 116.0(12)
C166 C167 C168 114.7(11)
C166 C167 H167 122.7
C168 C167 H167 122.7
N106 C168 C167 127.0(11)
N106 C168 H168 116.5
C167 C168 H168 116.5
C251 N201 C255 113.5(10)
C251 N201 Pd1 125.7(9)
C255 N201 Pd1 120.8(7)
N201 C251 C252 124.3(12)
N201 C251 H251 117.8
C252 C251 H251 117.8
C253 C252 C251 121.5(12)
C253 C252 H252 119.2
C251 C252 H252 119.2
C252 C253 C257 120.1(12)
C252 C253 C254 115.8(11)
C257 C253 C254 124.0(12)
C255 C254 C253 115.5(12)
C255 C254 H254 122.3
C253 C254 H254 122.3
N201 C255 C254 128.6(12)
N201 C255 H255 115.7
C254 C255 H255 115.7
C258 N203 N202 108.0
C258 N203 C259 128.0(11)
N202 N203 C259 122.9(11)
C256 N202 N203 108.0
C257 C256 N202 108.0
C257 C256 H256 126.0
N202 C256 H256 126.0
C253 C257 C258 129.5(9)
C253 C257 C256 122.3(9)
C258 C257 C256 108.0
C257 C258 N203 108.0
C257 C258 H258 126.0
N203 C258 H258 126.0
N203 C259 C260 109.5(12)
N203 C259 H25A 109.8
C260 C259 H25A 109.8
N203 C259 H25B 109.8
C260 C259 H25B 109.8
H25A C259 H25B 108.2
N204 C260 C259 109.0(11)
N204 C260 H26A 109.9
C259 C260 H26A 109.9
N204 C260 H26B 109.9
C259 C260 H26B 109.9
H26A C260 H26B 108.3
N205 N204 C261 111.5(13)
N205 N204 C260 121.8(14)
C261 N204 C260 126.4(16)
N204 N205 C263 104.8(12)
N204 C261 C262 109.2(15)
N204 C261 H261 125.4
C262 C261 H261 125.4
C263 C262 C261 101.9(12)
C263 C262 C266 129.6(14)
C261 C262 C266 128.4(14)
C262 C263 N205 112.1(14)
C262 C263 H263 123.9
N205 C263 H263 123.9
C264 N206 C268 121.3(10)
C264 N206 Pd2 117.4(8)
C268 N206 Pd2 121.2(8)
C265 C264 N206 119.3(11)
C265 C264 H264 120.4
N206 C264 H264 120.4
C264 C265 C266 122.2(12)
C264 C265 H265 118.9
C266 C265 H265 118.9
C267 C266 C265 117.5(12)
C267 C266 C262 121.9(13)
C265 C266 C262 120.3(12)
C266 C267 C268 120.5(12)
C266 C267 H267 119.8
C268 C267 H267 119.8
N206 C268 C267 119.1(11)
N206 C268 H268 120.4
C267 C268 H268 120.4
C355 N301 C351 117.7(11)
C355 N301 Pd3 116.3(8)
C351 N301 Pd3 126.0(8)
C352 C351 N301 123.5(12)
C352 C351 H351 118.2
N301 C351 H351 118.2
C353 C352 C351 122.2(13)
C353 C352 H352 118.9
C351 C352 H352 118.9
C352 C353 C357 126.4(14)
C352 C353 C354 114.9(13)
C357 C353 C354 118.7(13)
C355 C354 C353 121.7(12)
C355 C354 H354 119.2
C353 C354 H354 119.2
N301 C355 C354 120.0(11)
N301 C355 H355 120.0
C354 C355 H355 120.0
N303 N302 C356 109.9(19)
N302 N303 C358 114.2(17)
N302 N303 C359 119.7(19)
C358 N303 C359 126.1(15)
C357 C356 N302 98.8(19)
C357 C356 H356 130.6
N302 C356 H356 130.6
C353 C357 C358 119.0(14)
C353 C357 C356 121.3(16)
C358 C357 C356 119.5(17)
C357 C358 N303 96.9(14)
C357 C358 H358 131.6
N303 C358 H358 131.6
N303 C359 C360 114.5(14)
N303 C359 H35A 108.6
C360 C359 H35A 108.6
N303 C359 H35B 108.6
C360 C359 H35B 108.6
H35A C359 H35B 107.6
N304 C360 C359 110.3(13)
N304 C360 H36A 109.6
C359 C360 H36A 109.6
N304 C360 H36B 109.6
C359 C360 H36B 109.6
H36A C360 H36B 108.1
C360 N304 N305 117.9(14)
C360 N304 C363 131.2(13)
N305 N304 C363 108.0
N304 N305 C361 108.0
C362 C361 N305 108.0
C362 C361 H361 126.0
N305 C361 H361 126.0
C361 C362 C363 108.0
C361 C362 C366 131.0(10)
C363 C362 C366 121.0(10)
C362 C363 N304 108.0
C362 C363 H363 126.0
N304 C363 H363 126.0
C364 N306 C368 120.0
C364 N306 Pd4 118.2(5)
C368 N306 Pd4 121.6(6)
N306 C364 C365 120.0
N306 C364 H364 120.0
C365 C364 H364 120.0
C366 C365 C364 120.0
C366 C365 H365 120.0
C364 C365 H365 120.0
C365 C366 C367 120.0
C365 C366 C362 118.4(8)
C367 C366 C362 121.5(8)
C366 C367 C368 120.0
C366 C367 H367 120.0
C368 C367 H367 120.0
C367 C368 N306 120.0
C367 C368 H368 120.0
N306 C368 H368 120.0
C455 N401 C451 116.3(6)
C455 N401 Pd3 119.6(6)
C451 N401 Pd3 124.1(4)
N401 C451 C452 124.1(6)
N401 C451 H451 118.0
C452 C451 H451 118.0
C453 C452 C451 120.9(9)
C453 C452 H452 119.5
C451 C452 H452 119.5
C452 C453 C457 125.3(9)
C452 C453 C454 115.7(9)
C457 C453 C454 119.0(9)
C455 C454 C453 117.9(9)
C455 C454 H454 121.1
C453 C454 H454 121.1
N401 C455 C454 124.6(8)
N401 C455 H455 117.7
C454 C455 H455 117.7
C456 N402 N403 104.5(8)
C458 N403 N402 112.8(9)
C458 N403 C459 125.1(9)
N402 N403 C459 121.8(8)
N402 C456 C457 114.4(10)
N402 C456 H456 122.8
C457 C456 H456 122.8
C456 C457 C453 129.9(10)
C456 C457 C458 101.4(9)
C453 C457 C458 128.0(9)
N403 C458 C457 106.7(9)
N403 C458 H458 126.6
C457 C458 H458 126.6
C460 C459 N403 114.8(10)
C460 C459 H45A 108.6
N403 C459 H45A 108.6
C460 C459 H45B 108.6
N403 C459 H45B 108.6
H45A C459 H45B 107.5
C459 C460 N404 114.2(10)
C459 C460 H46A 108.7
N404 C460 H46A 108.7
C459 C460 H46B 108.7
N404 C460 H46B 108.7
H46A C460 H46B 107.6
N405 N404 C461 108.0
N405 N404 C460 116.7(9)
C461 N404 C460 135.2(9)
N404 N405 C463 108.0
C462 C463 N405 108.0
C462 C463 H463 126.0
N405 C463 H463 126.0
C463 C462 C461 108.0
C463 C462 C466 126.5(10)
C461 C462 C466 125.4(10)
C462 C461 N404 108.0
C462 C461 H461 126.0
N404 C461 H461 126.0
C464 N406 C468 117.7(14)
C464 N406 Pd4 117.5(10)
C468 N406 Pd4 124.7(11)
N406 C464 C465 117.1(14)
N406 C464 H464 121.4
C465 C464 H464 121.4
C464 C465 C466 122.9(14)
C464 C465 H465 118.6
C466 C465 H465 118.6
C467 C466 C465 124.5(15)
C467 C466 C462 115.3(16)
C465 C466 C462 119.4(14)
C466 C467 C468 108.2(16)
C466 C467 H467 125.9
C468 C467 H467 125.9
C467 C468 N406 128.6(16)
C467 C468 H468 115.7
N406 C468 H468 115.7
F11 B1 F14 108.4(8)
F11 B1 F13 114.6(8)
F14 B1 F13 104.4(7)
F11 B1 F12 113.2(7)
F14 B1 F12 110.4(8)
F13 B1 F12 105.5(7)
F22 B2 F24 117.2(16)
F22 B2 F21 117.7(13)
F24 B2 F21 115.1(12)
F22 B2 F23 100.3(12)
F24 B2 F23 98.8(11)
F21 B2 F23 102.9(13)
F32 B3 F34 113.1(12)
F32 B3 F33 112.1(11)
F34 B3 F33 110.5(12)
F32 B3 F31 108.0(11)
F34 B3 F31 107.7(10)
F33 B3 F31 105.0(11)
F41 B4 F44 108.4(8)
F41 B4 F43 114.6(8)
F44 B4 F43 104.3(7)
F41 B4 F42 113.3(7)
F44 B4 F42 110.4(8)
F43 B4 F42 105.4(7)
F51 B5 F54 114.7(10)
F51 B5 F52 109.8(11)
F54 B5 F52 111.3(10)
F51 B5 F53 106.1(10)
F54 B5 F53 107.4(11)
F52 B5 F53 107.0(11)
F61 B6 F64 108.4(8)
F61 B6 F63 114.6(8)
F64 B6 F63 104.3(7)
F61 B6 F62 113.3(7)
F64 B6 F62 110.5(8)
F63 B6 F62 105.4(7)
F71 B7 F74 108.4(8)
F71 B7 F73 114.7(8)
F74 B7 F73 104.3(7)
F71 B7 F72 113.3(7)
F74 B7 F72 110.4(8)
F73 B7 F72 105.4(7)
F81 B8 F84 108.4(8)
F81 B8 F83 114.6(8)
F84 B8 F83 104.3(7)
F81 B8 F82 113.3(7)
F84 B8 F82 110.4(8)
F83 B8 F82 105.4(7)

loop_
_geom_bond_atom_site_label_1
_geom_bond_atom_site_label_2
_geom_bond_distance
Pd1 N201 2.063(9)
Pd1 N101 2.063(9)
Pd1 P1 2.273(3)
Pd1 P2 2.276(4)
P1 C104 1.793(12)
P1 C110 1.797(12)
P1 C101 1.812(11)
P2 C116 1.725(13)
P2 C122 1.817(12)
P2 C103 1.824(12)
C101 C102 1.562(15)
C101 H10A 0.9900
C101 H10B 0.9900
C102 C103 1.568(14)
C102 H10C 0.9900
C102 H10D 0.9900
C103 H10E 0.9900
C103 H10F 0.9900
C104 C105 1.366(16)
C104 C109 1.390(15)
C105 C106 1.455(15)
C105 H105 0.9500
C106 C107 1.347(15)
C106 H106 0.9500
C107 C108 1.362(15)
C107 H107 0.9500
C108 C109 1.298(15)
C108 H108 0.9500
C109 H109 0.9500
C110 C111 1.365(15)
C110 C115 1.422(15)
C111 C112 1.459(17)
C111 H111 0.9500
C112 C113 1.357(18)
C112 H112 0.9500
C113 C114 1.330(19)
C113 H113 0.9500
C114 C115 1.416(19)
C114 H114 0.9500
C115 H115 0.9500
C116 C117 1.389(16)
C116 C121 1.423(15)
C117 C118 1.431(17)
C117 H117 0.9500
C118 C119 1.417(17)
C118 H118 0.9500
C119 C120 1.311(18)
C119 H119 0.9500
C120 C121 1.431(17)
C120 H120 0.9500
C121 H121 0.9500
C122 C123 1.373(14)
C122 C127 1.411(15)
C123 C124 1.361(15)
C123 H123 0.9500
C124 C125 1.315(17)
C124 H124 0.9500
C125 C126 1.382(17)
C125 H125 0.9500
C126 C127 1.382(14)
C126 H126 0.9500
C127 H127 0.9500
Pd2 N106 2.075(7)
Pd2 N206 2.114(9)
Pd2 P3 2.266(3)
Pd2 P4 2.286(3)
P3 C204 1.765(11)
P3 C201 1.792(10)
P3 C210 1.822(11)
P4 C203 1.785(10)
P4 C222 1.821(9)
P4 C216 1.831(11)
C201 C202 1.516(12)
C201 H20A 0.9900
C201 H20B 0.9900
C202 C203 1.572(12)
C202 H20C 0.9900
C202 H20D 0.9900
C203 H20E 0.9900
C203 H20F 0.9900
C204 C209 1.416(13)
C204 C205 1.417(13)
C205 C206 1.369(13)
C205 H205 0.9500
C206 C207 1.375(15)
C206 H206 0.9500
C207 C208 1.449(15)
C207 H207 0.9500
C208 C209 1.334(12)
C208 H208 0.9500
C209 H209 0.9500
C210 C215 1.373(14)
C210 C211 1.465(14)
C211 C212 1.425(14)
C211 H211 0.9500
C212 C213 1.364(19)
C212 H212 0.9500
C213 C214 1.333(16)
C213 H213 0.9500
C214 C215 1.338(16)
C214 H214 0.9500
C215 H215 0.9500
C216 C217 1.261(14)
C216 C221 1.387(12)
C217 C218 1.462(15)
C217 H217 0.9500
C218 C219 1.437(15)
C218 H218 0.9500
C219 C220 1.374(15)
C219 H219 0.9500
C220 C221 1.317(13)
C220 H220 0.9500
C221 H221 0.9500
C222 C227 1.363(14)
C222 C223 1.370(13)
C223 C224 1.407(13)
C223 H223 0.9500
C224 C225 1.369(15)
C224 H224 0.9500
C225 C226 1.445(14)
C225 H225 0.9500
C226 C227 1.404(13)
C226 H226 0.9500
C227 H227 0.9500
Pd3 N401 2.086(6)
Pd3 N301 2.090(9)
Pd3 P5 2.273(3)
Pd3 P6 2.290(4)
P5 C310 1.800(11)
P5 C301 1.802(11)
P5 C304 1.828(11)
P6 C322 1.783(10)
P6 C316 1.794(10)
P6 C303 1.796(10)
C301 C302 1.551(14)
C301 H30A 0.9900
C301 H30B 0.9900
C302 C303 1.469(13)
C302 H30C 0.9900
C302 H30D 0.9900
C303 H30E 0.9900
C303 H30F 0.9900
C304 C305 1.382(13)
C304 C309 1.413(13)
C305 C306 1.331(14)
C305 H305 0.9500
C306 C307 1.323(14)
C306 H306 0.9500
C307 C308 1.416(15)
C307 H307 0.9500
C308 C309 1.398(14)
C308 H308 0.9500
C309 H309 0.9500
C310 C315 1.360(13)
C310 C311 1.424(13)
C311 C312 1.410(13)
C311 H311 0.9500
C312 C313 1.378(14)
C312 H312 0.9500
C313 C314 1.355(12)
C313 H313 0.9500
C314 C315 1.385(12)
C314 H314 0.9500
C315 H315 0.9500
C316 C321 1.339(14)
C316 C317 1.359(15)
C317 C318 1.341(15)
C317 H317 0.9500
C318 C319 1.42(2)
C318 H318 0.9500
C319 C320 1.355(19)
C319 H319 0.9500
C320 C321 1.438(14)
C320 H320 0.9500
C321 H321 0.9500
C322 C323 1.367(13)
C322 C327 1.426(13)
C323 C324 1.375(13)
C323 H323 0.9500
C324 C325 1.422(12)
C324 H324 0.9500
C325 C326 1.450(12)
C325 H325 0.9500
C326 C327 1.417(13)
C326 H326 0.9500
C327 H327 0.9500
Pd4 N306 2.041(7)
Pd4 N406 2.094(11)
Pd4 P7 2.248(5)
Pd4 P8 2.278(5)
P7 C410 1.747(11)
P7 C401 1.800(16)
P7 C404 1.810(12)
P8 C416 1.741(11)
P8 C403 1.806(15)
P8 C422 1.848(9)
C401 C402 1.36(3)
C401 H40A 0.9900
C401 H40B 0.9900
C402 C403 1.62(2)
C402 H40C 0.9900
C402 H40D 0.9900
C403 H40E 0.9900
C403 H40F 0.9900
C404 C405 1.3900
C404 C409 1.3900
C405 C406 1.3900
C405 H405 0.9500
C406 C407 1.3900
C406 H406 0.9500
C407 C408 1.3900
C407 H407 0.9500
C408 C409 1.3900
C408 H408 0.9500
C409 H409 0.9500
C410 C411 1.3900
C410 C415 1.3900
C411 C412 1.3900
C411 H411 0.9500
C412 C413 1.3900
C412 H412 0.9500
C413 C414 1.3900
C413 H413 0.9500
C414 C415 1.3900
C414 H414 0.9500
C415 H415 0.9500
C416 C417 1.3900
C416 C421 1.3900
C417 C418 1.3900
C417 H417 0.9500
C418 C419 1.3900
C418 H418 0.9500
C419 C420 1.3900
C419 H419 0.9500
C420 C421 1.3900
C420 H420 0.9500
C421 H421 0.9500
C422 C423 1.3900
C422 C427 1.3900
C423 C424 1.3900
C423 H423 0.9500
C424 C425 1.3900
C424 H424 0.9500
C425 C426 1.3900
C425 H425 0.9500
C426 C427 1.3900
C426 H426 0.9500
C427 H427 0.9500
N101 C151 1.3493
N101 C155 1.386(13)
C151 C152 1.365(12)
C151 H151 0.9500
C152 C153 1.380(15)
C152 H152 0.9500
C153 C154 1.406(15)
C153 C157 1.489(15)
C154 C155 1.349(14)
C154 H154 0.9500
C155 H155 0.9500
N102 C156 1.305(13)
N102 N103 1.355(12)
N103 C158 1.332(13)
N103 C159 1.424(13)
C156 C157 1.392(14)
C156 H156 0.9500
C157 C158 1.415(15)
C158 H158 0.9500
C159 C160 1.640(15)
C159 H15A 0.9900
C159 H15B 0.9900
C160 N104 1.482(13)
C160 H16A 0.9900
C160 H16B 0.9900
N104 N105 1.313(15)
N104 C161 1.326(11)
N105 C163 1.354(17)
C161 C162 1.417(14)
C161 H161 0.9500
C162 C163 1.368(16)
C162 C166 1.533(15)
C163 H163 0.9500
N106 C164 1.322(12)
N106 C168 1.325(13)
C164 C165 1.340(12)
C164 H164 0.9500
C165 C166 1.419(14)
C165 H165 0.9500
C166 C167 1.361(15)
C167 C168 1.409(13)
C167 H167 0.9500
C168 H168 0.9500
N201 C251 1.308(12)
N201 C255 1.362(14)
C251 C252 1.400(13)
C251 H251 0.9500
C252 C253 1.378(14)
C252 H252 0.9500
C253 C257 1.412(11)
C253 C254 1.451(15)
C254 C255 1.376(14)
C254 H254 0.9500
C255 H255 0.9500
N203 C258 1.4200
N203 N202 1.4200
N203 C259 1.433(13)
N202 C256 1.4200
C256 C257 1.4200
C256 H256 0.9500
C257 C258 1.4200
C258 H258 0.9500
C259 C260 1.556(16)
C259 H25A 0.9900
C259 H25B 0.9900
C260 N204 1.490(14)
C260 H26A 0.9900
C260 H26B 0.9900
N204 N205 1.293(16)
N204 C261 1.311(13)
N205 C263 1.354(12)
C261 C262 1.385(16)
C261 H261 0.9500
C262 C263 1.353(16)
C262 C266 1.434(14)
C263 H263 0.9500
N206 C264 1.371(11)
N206 C268 1.374(12)
C264 C265 1.360(12)
C264 H264 0.9500
C265 C266 1.412(14)
C265 H265 0.9500
C266 C267 1.379(14)
C267 C268 1.415(13)
C267 H267 0.9500
C268 H268 0.9500
N301 C355 1.316(12)
N301 C351 1.415(13)
C351 C352 1.359(15)
C351 H351 0.9500
C352 C353 1.352(14)
C352 H352 0.9500
C353 C357 1.354(15)
C353 C354 1.454(15)
C354 C355 1.437(15)
C354 H354 0.9500
C355 H355 0.9500
N302 N303 1.366(14)
N302 C356 1.43(2)
N303 C358 1.418(19)
N303 C359 1.51(2)
C356 C357 1.41(2)
C356 H356 0.9500
C357 C358 1.408(18)
C358 H358 0.9500
C359 C360 1.62(2)
C359 H35A 0.9900
C359 H35B 0.9900
C360 N304 1.3999(11)
C360 H36A 0.9900
C360 H36B 0.9900
N304 N305 1.4200
N304 C363 1.4200
N305 C361 1.4200
C361 C362 1.4200
C361 H361 0.9500
C362 C363 1.4200
C362 C366 1.468(11)
C363 H363 0.9500
N306 C364 1.3900
N306 C368 1.3900
C364 C365 1.3900
C364 H364 0.9500
C365 C366 1.3900
C365 H365 0.9500
C366 C367 1.3900
C367 C368 1.3900
C367 H367 0.9500
C368 H368 0.9500
N401 C455 1.304(10)
N401 C451 1.3357
C451 C452 1.370(11)
C451 H451 0.9500
C452 C453 1.349(12)
C452 H452 0.9500
C453 C457 1.423(12)
C453 C454 1.443(12)
C454 C455 1.391(11)
C454 H454 0.9500
C455 H455 0.9500
N402 C456 1.347(11)
N402 N403 1.359(10)
N403 C458 1.342(11)
N403 C459 1.465(11)
C456 C457 1.388(12)
C456 H456 0.9500
C457 C458 1.477(13)
C458 H458 0.9500
C459 C460 1.453(13)
C459 H45A 0.9900
C459 H45B 0.9900
C460 N404 1.472(13)
C460 H46A 0.9900
C460 H46B 0.9900
N404 N405 1.4200
N404 C461 1.4200
N405 C463 1.4200
C463 C462 1.4200
C463 H463 0.9500
C462 C461 1.4200
C462 C466 1.520(14)
C461 H461 0.9500
N406 C464 1.291(14)
N406 C468 1.399(16)
C464 C465 1.294(16)
C464 H464 0.9500
C465 C466 1.400(17)
C465 H465 0.9500
C466 C467 1.302(17)
C467 C468 1.356(19)
C467 H467 0.9500
C468 H468 0.9500
B1 F11 1.297(9)
B1 F14 1.348(8)
B1 F13 1.363(8)
B1 F12 1.379(9)
B2 F22 1.255(15)
B2 F24 1.308(13)
B2 F21 1.371(17)
B2 F23 1.481(16)
B3 F32 1.344(15)
B3 F34 1.359(15)
B3 F33 1.420(14)
B3 F31 1.446(14)
B4 F41 1.297(9)
B4 F44 1.348(8)
B4 F43 1.363(8)
B4 F42 1.379(9)
B5 F51 1.343(12)
B5 F54 1.355(13)
B5 F52 1.370(13)
B5 F53 1.373(15)
B6 F61 1.297(9)
B6 F64 1.348(8)
B6 F63 1.363(8)
B6 F62 1.379(9)
B7 F71 1.297(9)
B7 F74 1.348(8)
B7 F73 1.363(8)
B7 F72 1.379(9)
B8 F81 1.297(9)
B8 F84 1.348(8)
B8 F83 1.363(8)
B8 F82 1.379(9)
